data_7248032
loop_
_publ_author_name
'Ye, Yanan'
'Ma, Peihua'
'Ma, Yue'
'Yang, Naqin'
'Chen, Xiaoqian'
'Yang, Xinan'
'Shen, Lingyi'
'Xiao, Xin'

_publ_section_title
;
 Study on the host--guest interactions between tetramethyl cucurbit[6]uril
 and 2-heterocyclic-substituted benzimidazoles
;
_journal_issue 4
_journal_name_full 'RSC Advances'
_journal_page_first 2652
_journal_page_last 2658
_journal_paper_doi 10.1039/D3RA07810H
_journal_volume 14
_journal_year 2024
_chemical_formula_moiety '3(Cl4 Zn), 2(C40 H44 N24 O12), 2(C13 H10 N2)'
_chemical_formula_sum 'C106 H108 Cl12 N52 O24 Zn3'
_chemical_formula_weight 3115.95
_space_group_crystal_system triclinic
_space_group_IT_number 2
_space_group_name_Hall '-P 1'
_space_group_name_H-M_alt 'P -1'
_atom_sites_solution_hydrogens mixed
_atom_sites_solution_primary iterative
_audit_creation_date 2023-10-11
_audit_creation_method
;
Olex2 1.5
(compiled 2023.03.06 svn.rbb2c1857 for OlexSys, GUI svn.r6748)
;
_audit_update_record
;
2023-10-21 deposited with the CCDC.	2024-01-08 downloaded from the CCDC.
;
_cell_angle_alpha 82.721(2)
_cell_angle_beta 79.158(2)
_cell_angle_gamma 72.244(2)
_cell_formula_units_Z 2
_cell_length_a 13.5914(10)
_cell_length_b 17.2592(12)
_cell_length_c 33.599(2)
_cell_measurement_reflns_used 9814
_cell_measurement_temperature 273.15
_cell_measurement_theta_max 26.55
_cell_measurement_theta_min 2.26
_cell_volume 7351.8(9)
_computing_cell_refinement 'SAINT V8.38A (Bruker, 2018)'
_computing_data_reduction 'SAINT V8.38A (Bruker, 2018)'
_computing_molecular_graphics 'Olex2 1.5 (Dolomanov et al., 2009)'
_computing_publication_material 'Olex2 1.5 (Dolomanov et al., 2009)'
_computing_structure_refinement 'SHELXL 2018/3 (Sheldrick, 2015)'
_computing_structure_solution 'olex2.solve 1.5 (Bourhis et al., 2015)'
_diffrn_ambient_temperature 273.15
_diffrn_measured_fraction_theta_full 0.988
_diffrn_measured_fraction_theta_max 0.988
_diffrn_measurement_device_type 'Bruker APEX-II CCD'
_diffrn_measurement_method '\f and \w scans'
_diffrn_radiation_type MoK\a
_diffrn_radiation_wavelength 0.71073
_diffrn_reflns_av_R_equivalents 0.0618
_diffrn_reflns_av_unetI/netI 0.0835
_diffrn_reflns_Laue_measured_fraction_full 0.988
_diffrn_reflns_Laue_measured_fraction_max 0.988
_diffrn_reflns_limit_h_max 16
_diffrn_reflns_limit_h_min -16
_diffrn_reflns_limit_k_max 20
_diffrn_reflns_limit_k_min -20
_diffrn_reflns_limit_l_max 39
_diffrn_reflns_limit_l_min -39
_diffrn_reflns_number 73865
_diffrn_reflns_point_group_measured_fraction_full 0.988
_diffrn_reflns_point_group_measured_fraction_max 0.988
_diffrn_reflns_theta_full 25.000
_diffrn_reflns_theta_max 25.000
_diffrn_reflns_theta_min 2.286
_diffrn_source_current 1.4
_diffrn_source_power 0.07
_diffrn_source_voltage 50.0
_diffrn_standards_number 0
_exptl_absorpt_coefficient_mu 0.784
_exptl_absorpt_correction_T_max 0.7457
_exptl_absorpt_correction_T_min 0.4773
_exptl_absorpt_correction_type none
_exptl_absorpt_process_details
;
SADABS-2016/2 (Bruker,2016/2) was used for absorption correction.
wR2(int) was 0.1629 before and 0.0768 after correction.
The Ratio of minimum to maximum transmission is 0.6401.
The \l/2 correction factor is Not present.
;
_exptl_crystal_colour 'clear light colourless'
_exptl_crystal_colour_lustre clear
_exptl_crystal_colour_modifier light
_exptl_crystal_colour_primary colourless
_exptl_crystal_density_diffrn 1.408
_exptl_crystal_description plate
_exptl_crystal_F_000 3188
_refine_diff_density_max 1.663
_refine_diff_density_min -0.956
_refine_diff_density_rms 0.110
_refine_ls_extinction_method none
_refine_ls_goodness_of_fit_ref 1.043
_refine_ls_hydrogen_treatment constr
_refine_ls_matrix_type full
_refine_ls_number_parameters 1751
_refine_ls_number_reflns 25601
_refine_ls_number_restraints 36
_refine_ls_restrained_S_all 1.058
_refine_ls_R_factor_all 0.1579
_refine_ls_R_factor_gt 0.1082
_refine_ls_shift/su_max 0.000
_refine_ls_shift/su_mean 0.000
_refine_ls_structure_factor_coef Fsqd
_refine_ls_weighting_details 'w=1/[\s^2^(Fo^2^)+(0.1628P)^2^+24.5446P] where P=(Fo^2^+2Fc^2^)/3'
_refine_ls_weighting_scheme calc
_refine_ls_wR_factor_gt 0.3069
_refine_ls_wR_factor_ref 0.3315
_reflns_Friedel_coverage 0.000
_reflns_number_gt 14978
_reflns_number_total 25601
_reflns_threshold_expression 'I > 2\s(I)'
_cod_data_source_file d3ra07810h2.cif
_cod_data_source_block a_a
_cod_original_cell_volume 7351.9(9)
_cod_database_code 7248032
_shelx_shelxl_version_number 2018/3
_shelx_space_group_comment
;
The symmetry employed for this shelxl refinement is uniquely defined
by the following loop, which should always be used as a source of
symmetry information in preference to the above space-group names.
They are only intended as comments.
;
_olex2_refinement_description
;
1. Fixed Uiso
 At 1.2 times of:
  All C(H) groups, All C(H,H) groups, All N(H) groups
 At 1.5 times of:
  All C(H,H,H) groups
2. Rigid bond restraints
 C66
 with sigma for 1-2 distances of 0.01 and sigma for 1-3 distances of 0.02
 Zn0A
 with sigma for 1-2 distances of 0.001 and sigma for 1-3 distances of 0.002
3. Uiso/Uaniso restraints and constraints
Uanis(C66) \\sim Ueq, Uanis(C65) \\sim Ueq, Uanis(C64) \\sim Ueq, Uanis(C63)
\\sim Ueq: with sigma of 0.01 and sigma for terminal atoms of 0.02
Uanis(Zn0A) \\sim Ueq: with sigma of 0.01 and sigma for terminal atoms of 0.02
Uanis(Zn2) \\sim Ueq, Uanis(Zn0A) \\sim Ueq: with sigma of 0.01 and sigma for
terminal atoms of 0.02
4. Others
 Fixed Sof: Zn02(0.5) Zn1(0.5) Zn0A(0.5) Zn2(0.5)
5.a Riding coordinates:
 C71(H71A,H71B,H71C)
5.b Ternary CH refined with riding coordinates:
 C76(H76), C77(H77), C16(H16), C36(H36), C83(H83), C10(H10), C11(H11),
 C82(H82), C37(H37), C96(H96), C31(H31), C17(H17), C30(H30), C103(H103),
 C97(H97), C102(H102)
5.c Secondary CH2 refined with riding coordinates:
 C85(H85A,H85B), C74(H74A,H74B), C8(H8A,H8B), C80(H80A,H80B), C14(H14A,H14B),
 C7(H7A,H7B), C33(H33A,H33B), C79(H79A,H79B), C73(H73A,H73B), C39(H39A,H39B),
 C93(H93A,H93B), C13(H13A,H13B), C04D(H04A,H04B), C19(H19A,H19B), C28(H28A,
 H28B), C20(H20A,H20B), C99(H99A,H99B), C34(H34A,H34B), C40(H40A,H40B),
 C106(H10A,H10B), C27(H27A,H27B), C105(H10C,H10D), C94(H94A,H94B), C100(H10E,
 H10F)
5.d Aromatic/amide H refined with riding coordinates:
 N2(H2), C58(H58), C59(H59), C54(H54), C55(H55), N3(H3), C45(H45), C04P(H04P),
 C41(H41), C42(H42), C51(H51), C52(H52), C48(H48), C49(H49), C50(H50), C66(H66),
  C62(H62), C63(H63), C64(H64), C65(H65)
5.e Fitted hexagon refined as free rotating group:
 C56(C57,C58,C59,C54,C55), C45(C04P,C41,C42,C43,C44), C51(C52,C53,C48,C49,C50),
  C66(C61,C62,C63,C64,C65)
5.f Idealised Me refined as rotating group:
 C70(H70A,H70B,H70C), C5(H5A,H5B,H5C), C24(H24A,H24B,H24C), C88(H88A,H88B,
 H88C), C91(H91A,H91B,H91C), C4(H4A,H4B,H4C), C25(H25A,H25B,H25C)
;
_olex2_submission_special_instructions 'No special instructions were received'

loop_
_space_group_symop_operation_xyz
'x, y, z'
'-x, -y, -z'

loop_
_atom_site_label
_atom_site_type_symbol
_atom_site_fract_x
_atom_site_fract_y
_atom_site_fract_z
_atom_site_U_iso_or_equiv
_atom_site_adp_type
_atom_site_occupancy
_atom_site_site_symmetry_order
_atom_site_calc_flag
_atom_site_refinement_flags_posn
_atom_site_refinement_flags_adp
_atom_site_refinement_flags_occupancy
_atom_site_disorder_assembly
_atom_site_disorder_group
Zn01 Zn 0.94013(9) 0.66280(7) 0.14824(4) 0.0721(3) Uani 1 1 d . . . . .
Zn02 Zn 0.4789(2) -0.1796(2) 0.10775(12) 0.0404(7) Uani 0.5 1 d . . P A 1
Cl07 Cl 0.9717(3) 0.59462(19) 0.09244(8) 0.0923(9) Uani 1 1 d . . . . .
Cl08 Cl 0.9866(3) 0.77639(16) 0.13997(10) 0.1026(10) Uani 1 1 d . . . . .
Cl09 Cl 0.5153(3) -0.11856(19) 0.04375(8) 0.1001(10) Uani 1 1 d . . . . .
Cl0A Cl 1.0080(3) 0.3880(2) 0.39685(9) 0.1099(11) Uani 1 1 d . . . . .
Cl0B Cl 1.0098(3) 0.5785(2) 0.20019(10) 0.1074(10) Uani 1 1 d . . . . .
Cl0D Cl 0.8049(3) 0.3256(2) 0.36205(8) 0.1002(9) Uani 1 1 d . . . . .
Cl0E Cl 0.3065(3) -0.1668(3) 0.11697(8) 0.1135(12) Uani 1 1 d . . . . .
Cl0F Cl 1.0298(3) 0.3521(3) 0.28748(9) 0.1258(14) Uani 1 1 d . . . . .
Cl0G Cl 0.5129(4) -0.1210(3) 0.15650(10) 0.1365(17) Uani 1 1 d . . . . .
Cl0H Cl 0.5594(4) -0.31305(19) 0.10422(13) 0.1485(18) Uani 1 1 d . . . . .
Cl0I Cl 1.0504(4) 0.17762(19) 0.36470(12) 0.1325(15) Uani 1 1 d . . . . .
O1 O 0.5101(4) 0.3878(3) 0.03826(14) 0.0491(13) Uani 1 1 d . . . . .
O4 O 0.9873(4) 0.0896(3) 0.02008(15) 0.0469(12) Uani 1 1 d . . . . .
Cl00 Cl 0.7689(4) 0.6918(4) 0.16816(17) 0.1636(18) Uani 1 1 d . . . . .
O18 O 0.4843(4) 0.5861(3) 0.47082(16) 0.0528(13) Uani 1 1 d . . . . .
O2 O 0.9775(4) 0.2787(3) 0.00007(16) 0.0514(13) Uani 1 1 d . . . . .
O6 O 0.9998(4) -0.0144(3) 0.12808(16) 0.0526(13) Uani 1 1 d . . . . .
O11 O 0.5185(4) 0.4777(3) 0.12074(16) 0.0550(14) Uani 1 1 d . . . . .
O19 O 0.0052(4) 0.8789(3) 0.47901(16) 0.0512(13) Uani 1 1 d . . . . .
O13 O 0.0426(4) 0.6817(3) 0.28853(17) 0.0574(15) Uani 1 1 d . . . . .
O16 O 0.5031(4) 0.4863(4) 0.37187(17) 0.0558(14) Uani 1 1 d . . . . .
O3 O 0.5041(4) 0.1965(4) 0.06029(18) 0.0586(14) Uani 1 1 d . . . . .
O15 O 0.0224(4) 0.5936(4) 0.39247(17) 0.0579(14) Uani 1 1 d . . . . .
O9 O 0.5382(4) 0.3697(3) 0.22806(17) 0.0589(15) Uani 1 1 d . . . . .
O00Z O 0.0366(5) 0.8667(4) 0.28233(17) 0.0612(15) Uani 1 1 d . . . . .
O7 O 0.5461(4) 0.1789(4) 0.24891(15) 0.0590(15) Uani 1 1 d . . . . .
O17 O 0.0051(5) 0.6872(4) 0.48575(18) 0.0632(15) Uani 1 1 d . . . . .
O14 O 0.5143(4) 0.5708(4) 0.27193(17) 0.0617(15) Uani 1 1 d . . . . .
O8 O 1.0161(4) 0.0643(4) 0.21166(17) 0.0581(14) Uani 1 1 d . . . . .
O10 O 1.0150(4) 0.2515(4) 0.18483(19) 0.0618(15) Uani 1 1 d . . . . .
O21 O 0.0130(4) 0.9693(3) 0.37912(18) 0.0595(15) Uani 1 1 d . . . . .
O12 O 1.0027(4) 0.3625(4) 0.0783(2) 0.0639(16) Uani 1 1 d . . . . .
N42 N 0.3404(5) 0.5397(4) 0.47659(17) 0.0455(15) Uani 1 1 d . . . . .
O20 O 0.4749(4) 0.7693(4) 0.46314(18) 0.0609(15) Uani 1 1 d . . . . .
N23 N 0.8512(4) -0.0243(4) 0.10788(18) 0.0425(14) Uani 1 1 d . . . . .
N39 N 0.1620(4) 0.5144(4) 0.42339(18) 0.0422(14) Uani 1 1 d . . . . .
O5 O 0.5187(4) 0.0897(4) 0.16754(19) 0.0639(15) Uani 1 1 d . . . . .
N41 N 0.3512(5) 0.4767(4) 0.41477(18) 0.0471(15) Uani 1 1 d . . . . .
N24 N 0.8587(5) -0.0341(4) 0.17376(18) 0.0469(15) Uani 1 1 d . . . . .
N22 N 0.8397(5) 0.0437(4) 0.04023(17) 0.0437(14) Uani 1 1 d . . . . .
N30 N 0.8556(4) 0.4510(4) 0.0565(2) 0.0510(16) Uani 1 1 d . . . . .
N38 N 0.3626(5) 0.4675(4) 0.34953(18) 0.0447(14) Uani 1 1 d . . . . .
N17 N 0.6637(4) 0.4895(4) 0.07364(19) 0.0433(14) Uani 1 1 d . . . . .
N32 N 0.8306(4) 0.2833(4) -0.02714(17) 0.0435(15) Uani 1 1 d . . . . .
N18 N 0.6467(4) 0.4403(4) 0.01226(18) 0.0457(15) Uani 1 1 d . . . . .
N46 N 0.3281(4) 0.7802(4) 0.51165(18) 0.0453(15) Uani 1 1 d . . . . .
N37 N 0.1730(5) 0.5133(4) 0.35715(18) 0.0463(15) Uani 1 1 d . . . . .
N43 N 0.1446(5) 0.6834(4) 0.51675(19) 0.0518(16) Uani 1 1 d . . . . .
N31 N 0.8374(4) 0.3940(4) -0.00250(18) 0.0458(15) Uani 1 1 d . . . . .
N11 N 0.6703(5) 0.0062(4) 0.18977(19) 0.0505(16) Uani 1 1 d . . . . .
N10 N 0.6604(5) 0.0192(4) 0.1234(2) 0.0470(15) Uani 1 1 d . . . . .
N16 N 0.6724(5) 0.4809(4) 0.13973(18) 0.0449(15) Uani 1 1 d . . . . .
N15 N 0.6841(5) 0.4148(4) 0.2076(2) 0.0511(16) Uani 1 1 d . . . . .
N47 N 0.1440(4) 0.9314(4) 0.4741(2) 0.0505(16) Uani 1 1 d . . . . .
N36 N 0.3747(5) 0.5194(4) 0.27882(18) 0.0468(16) Uani 1 1 d . . . . .
N8 N 0.6466(5) 0.1872(4) 0.00945(19) 0.0491(15) Uani 1 1 d . . . . .
N13 N 0.6921(5) 0.1748(4) 0.27520(18) 0.0485(16) Uani 1 1 d . . . . .
N33 N 0.1912(5) 0.6716(4) 0.24179(18) 0.0511(17) Uani 1 1 d . . . . .
N21 N 0.8366(5) 0.1414(4) -0.00914(19) 0.0489(15) Uani 1 1 d . . . . .
N35 N 0.3819(5) 0.6252(4) 0.23438(19) 0.0529(17) Uani 1 1 d . . . . .
N45 N 0.1364(5) 0.8252(4) 0.51705(19) 0.0483(15) Uani 1 1 d . . . . .
N44 N 0.3337(5) 0.6383(4) 0.51524(18) 0.0515(16) Uani 1 1 d . . . . .
N12 N 0.6842(5) 0.0628(4) 0.25052(18) 0.0522(17) Uani 1 1 d . . . . .
N29 N 0.8643(4) 0.4325(4) 0.1226(2) 0.0469(15) Uani 1 1 d . . . . .
N26 N 0.8828(5) 0.1275(4) 0.26113(19) 0.0543(17) Uani 1 1 d . . . . .
N40 N 0.1487(5) 0.5747(4) 0.48614(19) 0.0516(16) Uani 1 1 d . . . . .
N25 N 0.8751(5) 0.0163(4) 0.23599(18) 0.0511(17) Uani 1 1 d . . . . .
N7 N 0.6421(5) 0.3288(4) -0.01234(17) 0.0491(16) Uani 1 1 d . . . . .
N34 N 0.1820(5) 0.5647(4) 0.28578(18) 0.0486(16) Uani 1 1 d . . . . .
N51 N 0.1664(5) 0.9755(4) 0.3369(2) 0.0528(16) Uani 1 1 d . . . . .
O24 O 0.5143(5) 0.7586(4) 0.2676(2) 0.0764(18) Uani 1 1 d . . . . .
N48 N 0.3340(5) 0.8851(4) 0.4663(2) 0.0566(17) Uani 1 1 d . . . . .
N49 N 0.1550(5) 0.9816(4) 0.4030(2) 0.0530(16) Uani 1 1 d . . . . .
N9 N 0.6496(5) 0.0827(4) 0.0547(2) 0.0511(16) Uani 1 1 d . . . . .
N27 N 0.8776(5) 0.2675(4) 0.2377(2) 0.0553(17) Uani 1 1 d . . . . .
N14 N 0.6901(6) 0.3167(4) 0.2563(2) 0.0574(18) Uani 1 1 d . . . . .
N52 N 0.3567(5) 0.9329(5) 0.3299(2) 0.0629(19) Uani 1 1 d . . . . .
O22 O 0.4938(5) 0.8498(4) 0.3605(2) 0.084(2) Uani 1 1 d . . . . .
N28 N 0.8749(5) 0.3691(4) 0.1905(2) 0.0545(17) Uani 1 1 d . . . . .
C84 C 0.3938(6) 0.5876(5) 0.4855(2) 0.048(2) Uani 1 1 d . . . . .
N53 N 0.1786(6) 0.9136(4) 0.2754(2) 0.0602(18) Uani 1 1 d . . . . .
C1 C 0.5918(6) 0.3858(5) 0.0153(2) 0.0451(18) Uani 1 1 d . . . . .
N2 N 0.5634(5) 0.2986(4) 0.11021(19) 0.0554(17) Uani 1 1 d . . . . .
H2 H 0.537267 0.324007 0.089159 0.067 Uiso 1 1 calc R U . . .
C18 C 0.9118(6) -0.0230(4) 0.1355(2) 0.0434(18) Uani 1 1 d . . . . .
N56 N 0.3751(5) 0.7683(5) 0.2350(2) 0.0614(19) Uani 1 1 d . . . . .
C6 C 0.8912(5) 0.3139(4) -0.0090(2) 0.0404(17) Uani 1 1 d . . . . .
C12 C 0.8971(6) 0.0904(4) 0.0179(2) 0.0422(17) Uani 1 1 d . . . . .
N50 N 0.3445(5) 0.9354(4) 0.3960(2) 0.0604(19) Uani 1 1 d . . . . .
N55 N 0.1852(6) 0.8133(5) 0.2381(2) 0.065(2) Uani 1 1 d . . . . .
C35 C 0.6082(6) 0.4815(4) 0.1124(2) 0.0454(18) Uani 1 1 d . . . . .
N1 N 0.5740(5) 0.2439(4) 0.1705(2) 0.0582(18) Uani 1 1 d . . . . .
N54 N 0.3738(6) 0.8719(5) 0.2672(2) 0.070(2) Uani 1 1 d . . . . .
C75 C 0.1097(6) 0.5463(4) 0.3911(2) 0.0449(17) Uani 1 1 d . . . . .
C67 C 0.1300(5) 0.6428(5) 0.2735(2) 0.0463(19) Uani 1 1 d . . . . .
C38 C 0.9165(5) 0.4106(5) 0.0849(3) 0.0496(19) Uani 1 1 d . . . . .
C87 C 0.0891(6) 0.8780(5) 0.4894(2) 0.0481(19) Uani 1 1 d . . . . .
C26 C 0.9316(7) 0.0698(5) 0.2337(2) 0.0505(19) Uani 1 1 d . . . . .
C32 C 0.9300(7) 0.2926(5) 0.2025(3) 0.054(2) Uani 1 1 d . . . . .
C56 C 0.1740(3) 0.7371(4) 0.35960(15) 0.054(2) Uani 1 1 d G . . . .
C57 C 0.1680(3) 0.7559(3) 0.39917(14) 0.0498(19) Uani 1 1 d G . . . .
C58 C 0.2590(4) 0.7420(4) 0.41559(12) 0.069(3) Uani 1 1 d G . . . .
H58 H 0.254988 0.754581 0.442063 0.083 Uiso 1 1 calc R U . . .
C59 C 0.3560(3) 0.7093(4) 0.39243(17) 0.065(2) Uani 1 1 d G . . . .
H59 H 0.416808 0.700051 0.403409 0.078 Uiso 1 1 calc R U . . .
C54 C 0.3620(3) 0.6905(4) 0.35285(16) 0.063(2) Uani 1 1 d G . . . .
H54 H 0.426821 0.668691 0.337358 0.076 Uiso 1 1 calc R U . . .
C55 C 0.2710(4) 0.7044(4) 0.33644(13) 0.082(3) Uani 1 1 d G . . . .
H55 H 0.275013 0.691861 0.309961 0.098 Uiso 1 1 calc R U . . .
C9 C 0.5922(6) 0.1587(5) 0.0441(2) 0.053(2) Uani 1 1 d . . . . .
C85 C 0.0974(6) 0.7581(5) 0.5368(2) 0.052(2) Uani 1 1 d . . . . .
H85A H 0.110590 0.748597 0.564665 0.063 Uiso 1 1 calc R U . . .
H85B H 0.022229 0.773497 0.537533 0.063 Uiso 1 1 calc R U . . .
C76 C 0.2667(6) 0.4509(5) 0.3663(2) 0.0472(18) Uani 1 1 d . . . . .
H76 H 0.266931 0.397326 0.359419 0.057 Uiso 1 1 calc R U . . .
C78 C 0.4138(6) 0.4773(4) 0.3784(2) 0.0473(19) Uani 1 1 d . . . . .
C21 C 0.6324(7) 0.1423(5) 0.2581(2) 0.054(2) Uani 1 1 d . . . . .
C89 C 0.2304(6) 0.8431(5) 0.5248(2) 0.0475(19) Uani 1 1 d . . . . .
C77 C 0.2603(6) 0.4527(4) 0.4119(2) 0.0473(18) Uani 1 1 d . . . . .
H77 H 0.261575 0.399499 0.426393 0.057 Uiso 1 1 calc R U . . .
C16 C 0.7557(6) -0.0453(4) 0.1268(2) 0.0483(19) Uani 1 1 d . . . . .
H16 H 0.753399 -0.096318 0.117627 0.058 Uiso 1 1 calc R U . . .
C2 C 0.7424(5) 0.4224(5) -0.0192(2) 0.0427(17) Uani 1 1 d . . . . .
C36 C 0.7663(6) 0.4989(4) 0.1196(3) 0.0482(19) Uani 1 1 d . . . . .
H36 H 0.770818 0.549111 0.128880 0.058 Uiso 1 1 calc R U . . .
C74 C 0.4129(6) 0.4534(5) 0.3072(2) 0.0465(18) Uani 1 1 d . . . . .
H74A H 0.487652 0.443792 0.305463 0.056 Uiso 1 1 calc R U . . .
H74B H 0.401852 0.404561 0.299756 0.056 Uiso 1 1 calc R U . . .
C83 C 0.2351(6) 0.6212(5) 0.5291(2) 0.0493(19) Uani 1 1 d . . . . .
H83 H 0.224819 0.606711 0.558401 0.059 Uiso 1 1 calc R U . . .
C29 C 0.6274(7) 0.3666(5) 0.2301(2) 0.054(2) Uani 1 1 d . . . . .
C72 C 0.4316(6) 0.5721(5) 0.2628(2) 0.0467(19) Uani 1 1 d . . . . .
C8 C 0.8728(6) 0.1997(4) -0.0388(2) 0.0452(18) Uani 1 1 d . . . . .
H8A H 0.853052 0.196655 -0.064702 0.054 Uiso 1 1 calc R U . . .
H8B H 0.948592 0.184719 -0.042370 0.054 Uiso 1 1 calc R U . . .
C95 C 0.1037(6) 0.9751(5) 0.3739(3) 0.0509(19) Uani 1 1 d . . . . .
C10 C 0.7384(6) 0.1235(5) -0.0065(2) 0.0486(18) Uani 1 1 d . . . . .
H10 H 0.730855 0.107457 -0.032431 0.058 Uiso 1 1 calc R U . . .
C69 C 0.2807(6) 0.5329(5) 0.2587(2) 0.051(2) Uani 1 1 d . . . . .
C80 C 0.3918(6) 0.4696(4) 0.4531(2) 0.0440(17) Uani 1 1 d . . . . .
H80A H 0.382114 0.420950 0.469206 0.053 Uiso 1 1 calc R U . . .
H80B H 0.466270 0.463695 0.447151 0.053 Uiso 1 1 calc R U . . .
C14 C 0.8895(6) -0.0277(4) 0.0652(2) 0.0464(18) Uani 1 1 d . . . . .
H14A H 0.879573 -0.075573 0.056214 0.056 Uiso 1 1 calc R U . . .
H14B H 0.964143 -0.034257 0.060865 0.056 Uiso 1 1 calc R U . . .
C7 C 0.6016(6) 0.2611(5) -0.0150(2) 0.056(2) Uani 1 1 d . . . . .
H7A H 0.614827 0.248535 -0.043217 0.068 Uiso 1 1 calc R U . . .
H7B H 0.526423 0.278133 -0.006546 0.068 Uiso 1 1 calc R U . . .
C81 C 0.0908(6) 0.6524(5) 0.4952(2) 0.0478(18) Uani 1 1 d . . . . .
C22 C 0.7818(6) 0.0338(5) 0.2671(2) 0.055(2) Uani 1 1 d . . . . .
C11 C 0.7445(6) 0.0530(5) 0.0264(2) 0.053(2) Uani 1 1 d . . . . .
H11 H 0.745250 0.003127 0.015177 0.063 Uiso 1 1 calc R U . . .
C15 C 0.6056(6) 0.0434(5) 0.1610(3) 0.055(2) Uani 1 1 d . . . . .
C82 C 0.2431(6) 0.5486(5) 0.5043(2) 0.0510(19) Uani 1 1 d . . . . .
H82 H 0.245367 0.498842 0.522191 0.061 Uiso 1 1 calc R U . . .
C33 C 0.6339(6) 0.4863(5) 0.1828(2) 0.055(2) Uani 1 1 d . . . . .
H33A H 0.559141 0.493392 0.187451 0.065 Uiso 1 1 calc R U . . .
H33B H 0.645016 0.534106 0.191356 0.065 Uiso 1 1 calc R U . . .
C104 C 0.4275(7) 0.7961(6) 0.2570(2) 0.057(2) Uani 1 1 d . . . . .
C37 C 0.7589(6) 0.5097(5) 0.0750(2) 0.0478(18) Uani 1 1 d . . . . .
H37 H 0.754814 0.565775 0.063918 0.057 Uiso 1 1 calc R U . . .
C101 C 0.1264(7) 0.8639(6) 0.2672(2) 0.059(2) Uani 1 1 d . . . . .
C68 C 0.2875(6) 0.6091(5) 0.2277(2) 0.051(2) Uani 1 1 d . . . . .
C47 C 0.5095(6) 0.2861(4) 0.1451(2) 0.0422(17) Uani 1 1 d . . . . .
C79 C 0.1104(7) 0.5252(5) 0.4647(2) 0.055(2) Uani 1 1 d . . . . .
H79A H 0.118999 0.471981 0.479292 0.066 Uiso 1 1 calc R U . . .
H79B H 0.036074 0.550263 0.464566 0.066 Uiso 1 1 calc R U . . .
C96 C 0.2535(6) 0.9992(5) 0.3865(2) 0.0512(19) Uani 1 1 d . . . . .
H96 H 0.253833 1.052698 0.393256 0.061 Uiso 1 1 calc R U . . .
C31 C 0.7852(7) 0.4015(5) 0.2205(3) 0.058(2) Uani 1 1 d . . . . .
H31 H 0.789498 0.450688 0.230978 0.070 Uiso 1 1 calc R U . . .
C3 C 0.7370(6) 0.3427(5) -0.0365(2) 0.0469(19) Uani 1 1 d . . . . .
C73 C 0.1347(6) 0.5183(5) 0.3185(2) 0.054(2) Uani 1 1 d . . . . .
H73A H 0.148284 0.463447 0.310522 0.065 Uiso 1 1 calc R U . . .
H73B H 0.059536 0.543004 0.322653 0.065 Uiso 1 1 calc R U . . .
C39 C 0.6127(6) 0.5070(5) 0.0383(2) 0.052(2) Uani 1 1 d . . . . .
H39A H 0.626873 0.554989 0.022836 0.062 Uiso 1 1 calc R U . . .
H39B H 0.537723 0.519465 0.046907 0.062 Uiso 1 1 calc R U . . .
C93 C 0.1056(6) 0.9978(5) 0.4443(3) 0.056(2) Uani 1 1 d . . . . .
H93A H 0.030732 1.007857 0.446077 0.067 Uiso 1 1 calc R U . . .
H93B H 0.117288 1.047040 0.450959 0.067 Uiso 1 1 calc R U . . .
C13 C 0.6096(6) 0.0325(5) 0.0888(3) 0.055(2) Uani 1 1 d . . . . .
H13A H 0.535619 0.058630 0.096965 0.066 Uiso 1 1 calc R U . . .
H13B H 0.616454 -0.020001 0.079349 0.066 Uiso 1 1 calc R U . . .
C92 C 0.3853(6) 0.8075(5) 0.4790(2) 0.053(2) Uani 1 1 d . . . . .
C04D C 0.3635(6) 0.6990(5) 0.5302(2) 0.058(2) Uani 1 1 d . . . . .
H04A H 0.439240 0.683235 0.526809 0.070 Uiso 1 1 calc R U . . .
H04B H 0.337494 0.700187 0.559080 0.070 Uiso 1 1 calc R U . . .
C19 C 0.6362(6) 0.0136(6) 0.2338(3) 0.062(2) Uani 1 1 d . . . . .
H19A H 0.560862 0.037207 0.238937 0.074 Uiso 1 1 calc R U . . .
H19B H 0.652492 -0.040457 0.247709 0.074 Uiso 1 1 calc R U . . .
C90 C 0.2350(6) 0.9176(5) 0.4932(3) 0.056(2) Uani 1 1 d . . . . .
C23 C 0.7880(7) 0.1132(5) 0.2849(2) 0.055(2) Uani 1 1 d . . . . .
C17 C 0.7644(6) -0.0535(4) 0.1730(2) 0.0499(19) Uani 1 1 d . . . . .
H17 H 0.767095 -0.108582 0.185177 0.060 Uiso 1 1 calc R U . . .
C28 C 0.9224(7) 0.1956(5) 0.2630(3) 0.061(2) Uani 1 1 d . . . . .
H28A H 0.997717 0.178717 0.254698 0.073 Uiso 1 1 calc R U . . .
H28B H 0.908543 0.209726 0.290933 0.073 Uiso 1 1 calc R U . . .
C20 C 0.9078(6) -0.0505(5) 0.2097(2) 0.053(2) Uani 1 1 d . . . . .
H20A H 0.983047 -0.063911 0.201442 0.064 Uiso 1 1 calc R U . . .
H20B H 0.892577 -0.098041 0.225218 0.064 Uiso 1 1 calc R U . . .
C99 C 0.1297(7) 0.9835(5) 0.2988(3) 0.060(2) Uani 1 1 d . . . . .
H99A H 0.142736 1.031397 0.282958 0.072 Uiso 1 1 calc R U . . .
H99B H 0.054619 0.991865 0.303924 0.072 Uiso 1 1 calc R U . . .
C34 C 0.9167(6) 0.4151(5) 0.1575(3) 0.056(2) Uani 1 1 d . . . . .
H34A H 0.989496 0.385640 0.149023 0.067 Uiso 1 1 calc R U . . .
H34B H 0.915202 0.466350 0.166880 0.067 Uiso 1 1 calc R U . . .
C40 C 0.8851(6) 0.4451(5) 0.0144(3) 0.052(2) Uani 1 1 d . . . . .
H40A H 0.960546 0.423186 0.008391 0.063 Uiso 1 1 calc R U . . .
H40B H 0.866078 0.499445 0.000876 0.063 Uiso 1 1 calc R U . . .
C106 C 0.4210(7) 0.6920(6) 0.2146(2) 0.062(2) Uani 1 1 d . . . . .
H10A H 0.406796 0.701926 0.186925 0.074 Uiso 1 1 calc R U . . .
H10B H 0.496295 0.676036 0.213503 0.074 Uiso 1 1 calc R U . . .
C27 C 0.6540(7) 0.2588(6) 0.2864(3) 0.067(3) Uani 1 1 d . . . . .
H27A H 0.578158 0.275225 0.290918 0.081 Uiso 1 1 calc R U . . .
H27B H 0.676327 0.261244 0.311929 0.081 Uiso 1 1 calc R U . . .
N4 N 0.0672(6) 0.7862(6) 0.4134(2) 0.081(2) Uani 1 1 d . . . . .
C30 C 0.7882(7) 0.3327(5) 0.2537(3) 0.058(2) Uani 1 1 d . . . . .
H30 H 0.796753 0.348531 0.279582 0.069 Uiso 1 1 calc R U . . .
C103 C 0.2837(7) 0.8303(5) 0.2238(2) 0.062(2) Uani 1 1 d . . . . .
H103 H 0.292555 0.844861 0.194451 0.074 Uiso 1 1 calc R U . . .
C105 C 0.1551(7) 0.7535(5) 0.2226(2) 0.059(2) Uani 1 1 d . . . . .
H10C H 0.181832 0.752214 0.193723 0.070 Uiso 1 1 calc R U . . .
H10D H 0.079378 0.769338 0.225736 0.070 Uiso 1 1 calc R U . . .
C97 C 0.2584(7) 0.9956(5) 0.3402(3) 0.060(2) Uani 1 1 d . . . . .
H97 H 0.259855 1.048039 0.325388 0.071 Uiso 1 1 calc R U . . .
C98 C 0.4073(6) 0.9019(6) 0.3610(3) 0.064(2) Uani 1 1 d . . . . .
N3 N 0.0763(7) 0.7519(6) 0.3531(2) 0.085(3) Uani 1 1 d . . . . .
H3 H 0.058202 0.742715 0.331406 0.102 Uiso 1 1 calc R U . . .
C45 C 0.7700(4) 0.1916(4) 0.16226(11) 0.065(2) Uani 1 1 d G . . . .
H45 H 0.774380 0.168260 0.188615 0.078 Uiso 1 1 calc R U . . .
C04P C 0.8606(3) 0.1868(3) 0.13423(15) 0.055(2) Uani 1 1 d G . . . .
H04P H 0.925638 0.160286 0.141835 0.066 Uiso 1 1 calc R U . . .
C41 C 0.8540(3) 0.2217(3) 0.09484(14) 0.053(2) Uani 1 1 d G . . . .
H41 H 0.914639 0.218514 0.076088 0.064 Uiso 1 1 calc R U . . .
C42 C 0.7568(4) 0.2614(3) 0.08348(11) 0.065(2) Uani 1 1 d G . . . .
H42 H 0.752382 0.284717 0.057120 0.078 Uiso 1 1 calc R U . . .
C43 C 0.6662(3) 0.2662(3) 0.11150(14) 0.0441(17) Uani 1 1 d G . . . .
C44 C 0.6728(3) 0.2313(3) 0.15089(13) 0.0483(18) Uani 1 1 d G . . . .
C94 C 0.3831(6) 0.9289(6) 0.4335(3) 0.065(2) Uani 1 1 d . . . . .
H94A H 0.372984 0.983378 0.441239 0.078 Uiso 1 1 calc R U . . .
H94B H 0.457701 0.901854 0.429137 0.078 Uiso 1 1 calc R U . . .
C70 C 0.2811(7) 0.4581(5) 0.2406(3) 0.063(2) Uani 1 1 d . . . . .
H70A H 0.342653 0.441987 0.220619 0.094 Uiso 1 1 calc R U . . .
H70B H 0.219997 0.469408 0.227962 0.094 Uiso 1 1 calc R U . . .
H70C H 0.281031 0.414836 0.261582 0.094 Uiso 1 1 calc R U . . .
C60 C 0.0118(6) 0.7828(6) 0.3853(3) 0.057(2) Uani 1 1 d . . . . .
C100 C 0.4086(8) 0.9229(6) 0.2884(3) 0.075(3) Uani 1 1 d . . . . .
H10E H 0.397422 0.976268 0.273705 0.091 Uiso 1 1 calc R U . . .
H10F H 0.483223 0.899930 0.288321 0.091 Uiso 1 1 calc R U . . .
C71 C 0.2938(8) 0.5948(7) 0.1833(2) 0.077(3) Uani 1 1 d . . . . .
H71A H 0.225839 0.597214 0.178055 0.115 Uiso 1 1 d R U . . .
H71B H 0.341419 0.542054 0.177695 0.115 Uiso 1 1 d R U . . .
H71C H 0.318649 0.636074 0.166185 0.115 Uiso 1 1 d R U . . .
C5 C 0.7297(7) 0.3494(7) -0.0825(2) 0.079(3) Uani 1 1 d . . . . .
H5A H 0.791886 0.359504 -0.098180 0.119 Uiso 1 1 calc R U . . .
H5B H 0.669783 0.393423 -0.088122 0.119 Uiso 1 1 calc R U . . .
H5C H 0.723008 0.299241 -0.089573 0.119 Uiso 1 1 calc R U . . .
C102 C 0.2792(7) 0.9026(6) 0.2478(3) 0.068(3) Uani 1 1 d . . . . .
H102 H 0.280201 0.951688 0.229696 0.082 Uiso 1 1 calc R U . . .
C24 C 0.7821(7) -0.0393(6) 0.2976(3) 0.071(3) Uani 1 1 d . . . . .
H24A H 0.725603 -0.024000 0.319702 0.107 Uiso 1 1 calc R U . . .
H24B H 0.847366 -0.057442 0.307909 0.107 Uiso 1 1 calc R U . . .
H24C H 0.773686 -0.082661 0.284532 0.107 Uiso 1 1 calc R U . . .
C88 C 0.2193(8) 0.8592(6) 0.5694(3) 0.075(3) Uani 1 1 d . . . . .
H88A H 0.209943 0.812003 0.586361 0.112 Uiso 1 1 calc R U . . .
H88B H 0.159641 0.905261 0.575895 0.112 Uiso 1 1 calc R U . . .
H88C H 0.281162 0.870261 0.573917 0.112 Uiso 1 1 calc R U . . .
C91 C 0.2354(7) 0.9955(6) 0.5109(3) 0.075(3) Uani 1 1 d . . . . .
H91A H 0.230951 1.038942 0.489787 0.113 Uiso 1 1 calc R U . . .
H91B H 0.298999 0.985620 0.521722 0.113 Uiso 1 1 calc R U . . .
H91C H 0.176598 1.010522 0.532111 0.113 Uiso 1 1 calc R U . . .
C4 C 0.7382(7) 0.4948(6) -0.0495(3) 0.074(3) Uani 1 1 d . . . . .
H4A H 0.671644 0.512052 -0.058772 0.111 Uiso 1 1 calc R U . . .
H4B H 0.793030 0.480031 -0.072179 0.111 Uiso 1 1 calc R U . . .
H4C H 0.747098 0.538559 -0.036875 0.111 Uiso 1 1 calc R U . . .
C25 C 0.7865(9) 0.1077(7) 0.3303(3) 0.088(3) Uani 1 1 d . . . . .
H25A H 0.789673 0.158501 0.338050 0.132 Uiso 1 1 calc R U . . .
H25B H 0.845727 0.064581 0.337466 0.132 Uiso 1 1 calc R U . . .
H25C H 0.723226 0.096689 0.344268 0.132 Uiso 1 1 calc R U . . .
C51 C 0.2417(4) 0.3004(4) 0.20272(17) 0.083(3) Uani 1 1 d G . . . .
H51 H 0.210770 0.276129 0.225999 0.100 Uiso 1 1 calc R U . . .
C52 C 0.3495(4) 0.2745(4) 0.19083(18) 0.076(3) Uani 1 1 d G . . . .
H52 H 0.390720 0.232899 0.206166 0.091 Uiso 1 1 calc R U . . .
C53 C 0.3957(3) 0.3108(4) 0.15604(18) 0.058(2) Uani 1 1 d G . . . .
C48 C 0.3340(4) 0.3731(5) 0.13312(18) 0.103(4) Uani 1 1 d G . . . .
H48 H 0.364939 0.397358 0.109837 0.124 Uiso 1 1 calc R U . . .
C49 C 0.2262(4) 0.3990(5) 0.1450(2) 0.127(6) Uani 1 1 d G . . . .
H49 H 0.184989 0.440589 0.129669 0.152 Uiso 1 1 calc R U . . .
C50 C 0.1800(3) 0.3626(4) 0.1798(2) 0.071(3) Uani 1 1 d G . . . .
H50 H 0.107903 0.379976 0.187750 0.085 Uiso 1 1 calc R U . . .
C66 C -0.1612(7) 0.8586(6) 0.4192(3) 0.165(7) Uani 1 1 d G U . . .
H66 H -0.129703 0.876939 0.436923 0.198 Uiso 1 1 calc R U . . .
C61 C -0.1000(5) 0.8078(5) 0.3893(2) 0.072(3) Uani 1 1 d G . . . .
C62 C -0.1471(6) 0.7804(6) 0.3628(2) 0.120(5) Uani 1 1 d G . . . .
H62 H -0.106169 0.746442 0.342862 0.144 Uiso 1 1 calc R U . . .
C63 C -0.2555(7) 0.8039(7) 0.3662(3) 0.110(4) Uani 1 1 d G U . . .
H63 H -0.287079 0.785536 0.348487 0.132 Uiso 1 1 calc R U . . .
C64 C -0.3168(5) 0.8547(7) 0.3961(3) 0.130(5) Uani 1 1 d G U . . .
H64 H -0.389303 0.870332 0.398331 0.156 Uiso 1 1 calc R U . . .
C65 C -0.2696(7) 0.8820(7) 0.4226(3) 0.205(9) Uani 1 1 d G U . . .
H65 H -0.310617 0.916034 0.442549 0.246 Uiso 1 1 calc R U . . .
Zn1 Zn 0.97670(18) 0.3115(2) 0.35344(10) 0.0515(6) Uani 0.5 1 d . . P B 1
Zn0A Zn 1.0276(6) 0.3033(4) 0.34884(18) 0.167(2) Uani 0.5 1 d . U P B 1
Zn2 Zn 0.5022(6) -0.1833(4) 0.1043(2) 0.137(3) Uani 0.5 1 d . U P A 2

loop_
_atom_site_aniso_label
_atom_site_aniso_U_11
_atom_site_aniso_U_22
_atom_site_aniso_U_33
_atom_site_aniso_U_23
_atom_site_aniso_U_13
_atom_site_aniso_U_12
Zn01 0.0745(7) 0.0657(7) 0.0731(7) -0.0071(6) 0.0049(6) -0.0251(6)
Zn02 0.0406(10) 0.0378(15) 0.0388(15) -0.0017(11) 0.0056(9) -0.0128(9)
Cl07 0.113(2) 0.099(2) 0.0707(16) -0.0201(14) 0.0166(15) -0.0533(18)
Cl08 0.130(3) 0.0571(15) 0.114(2) -0.0115(15) 0.004(2) -0.0304(16)
Cl09 0.159(3) 0.092(2) 0.0626(15) 0.0030(14) -0.0017(17) -0.068(2)
Cl0A 0.174(3) 0.106(2) 0.0771(18) -0.0090(16) -0.006(2) -0.087(2)
Cl0B 0.132(3) 0.097(2) 0.092(2) 0.0014(17) -0.028(2) -0.031(2)
Cl0D 0.108(2) 0.135(3) 0.0614(16) -0.0086(16) -0.0105(15) -0.041(2)
Cl0E 0.098(2) 0.187(4) 0.0539(15) -0.0201(18) -0.0065(14) -0.037(2)
Cl0F 0.172(3) 0.174(4) 0.0597(16) -0.0125(19) 0.0202(19) -0.113(3)
Cl0G 0.235(5) 0.159(3) 0.0710(18) -0.015(2) -0.001(2) -0.150(4)
Cl0H 0.207(4) 0.0571(17) 0.127(3) -0.0011(18) 0.007(3) 0.018(2)
Cl0I 0.179(4) 0.0613(17) 0.119(3) -0.0080(17) 0.034(3) -0.012(2)
O1 0.030(3) 0.077(4) 0.036(3) 0.005(2) -0.010(2) -0.009(2)
O4 0.037(3) 0.049(3) 0.047(3) -0.005(2) 0.002(2) -0.006(2)
Cl00 0.111(3) 0.196(5) 0.177(4) -0.028(4) -0.008(3) -0.036(3)
O18 0.047(3) 0.057(3) 0.048(3) -0.009(2) -0.015(3) 0.001(2)
O2 0.034(3) 0.049(3) 0.061(3) 0.004(3) -0.004(2) -0.003(2)
O6 0.044(3) 0.057(3) 0.048(3) -0.001(2) 0.004(2) -0.010(2)
O11 0.041(3) 0.066(4) 0.055(3) -0.012(3) -0.008(2) -0.007(3)
O19 0.026(2) 0.072(4) 0.052(3) -0.020(3) -0.003(2) -0.004(2)
O13 0.040(3) 0.068(4) 0.059(3) -0.022(3) -0.021(3) 0.005(3)
O16 0.033(3) 0.072(4) 0.059(3) -0.012(3) -0.014(2) -0.004(3)
O3 0.034(3) 0.071(4) 0.067(4) -0.008(3) -0.010(3) -0.008(3)
O15 0.040(3) 0.064(4) 0.060(3) 0.001(3) -0.001(3) -0.006(3)
O9 0.047(3) 0.059(3) 0.058(3) -0.008(3) -0.004(3) 0.002(3)
O00Z 0.055(4) 0.071(4) 0.051(3) -0.003(3) -0.019(3) -0.002(3)
O7 0.045(3) 0.074(4) 0.039(3) 0.008(3) 0.005(2) -0.001(3)
O17 0.055(4) 0.065(4) 0.063(4) -0.011(3) 0.001(3) -0.011(3)
O14 0.043(3) 0.086(4) 0.055(3) -0.019(3) 0.003(3) -0.017(3)
O8 0.051(3) 0.064(4) 0.053(3) -0.004(3) 0.000(3) -0.012(3)
O10 0.037(3) 0.066(4) 0.082(4) -0.007(3) -0.011(3) -0.012(3)
O21 0.044(3) 0.060(4) 0.069(4) 0.001(3) -0.010(3) -0.008(3)
O12 0.033(3) 0.060(4) 0.094(4) -0.011(3) -0.017(3) 0.000(3)
N42 0.048(3) 0.049(4) 0.034(3) -0.008(3) -0.013(3) 0.000(3)
O20 0.032(3) 0.066(4) 0.077(4) -0.015(3) -0.006(3) 0.001(3)
N23 0.034(3) 0.046(3) 0.044(3) -0.006(3) 0.000(3) -0.010(3)
N39 0.040(3) 0.045(3) 0.041(3) -0.007(3) -0.001(3) -0.013(3)
O5 0.047(3) 0.061(4) 0.082(4) -0.009(3) -0.006(3) -0.014(3)
N41 0.052(4) 0.043(3) 0.042(3) -0.008(3) -0.010(3) -0.003(3)
N24 0.040(3) 0.054(4) 0.041(3) 0.002(3) 0.004(3) -0.012(3)
N22 0.046(3) 0.049(4) 0.037(3) -0.006(3) -0.005(3) -0.015(3)
N30 0.031(3) 0.048(4) 0.067(4) -0.013(3) -0.010(3) 0.003(3)
N38 0.040(3) 0.051(4) 0.041(3) -0.009(3) -0.007(3) -0.006(3)
N17 0.029(3) 0.043(3) 0.051(4) 0.006(3) -0.011(3) -0.002(3)
N32 0.037(3) 0.049(4) 0.033(3) 0.003(3) -0.002(3) 0.001(3)
N18 0.025(3) 0.056(4) 0.041(3) -0.002(3) 0.003(2) 0.004(3)
N46 0.036(3) 0.055(4) 0.037(3) -0.013(3) -0.006(3) 0.002(3)
N37 0.040(3) 0.052(4) 0.044(4) -0.005(3) -0.010(3) -0.007(3)
N43 0.050(4) 0.050(4) 0.046(4) -0.008(3) -0.004(3) -0.003(3)
N31 0.035(3) 0.043(3) 0.046(4) 0.007(3) -0.001(3) 0.000(3)
N11 0.041(3) 0.054(4) 0.050(4) -0.007(3) 0.004(3) -0.009(3)
N10 0.044(3) 0.045(4) 0.056(4) -0.002(3) -0.003(3) -0.022(3)
N16 0.040(3) 0.043(3) 0.045(3) -0.014(3) -0.006(3) 0.001(3)
N15 0.051(4) 0.053(4) 0.047(4) -0.007(3) -0.008(3) -0.011(3)
N47 0.032(3) 0.060(4) 0.057(4) -0.012(3) -0.010(3) -0.004(3)
N36 0.037(3) 0.060(4) 0.036(3) -0.016(3) -0.009(3) 0.002(3)
N8 0.043(3) 0.057(4) 0.048(4) -0.006(3) -0.009(3) -0.013(3)
N13 0.052(4) 0.043(3) 0.039(3) -0.003(3) -0.007(3) 0.002(3)
N33 0.044(3) 0.069(4) 0.034(3) -0.014(3) -0.013(3) 0.001(3)
N21 0.038(3) 0.056(4) 0.048(4) -0.009(3) -0.004(3) -0.007(3)
N35 0.049(4) 0.066(4) 0.038(3) -0.019(3) 0.004(3) -0.009(3)
N45 0.042(3) 0.053(4) 0.047(4) -0.013(3) -0.005(3) -0.008(3)
N44 0.053(4) 0.059(4) 0.039(3) -0.010(3) -0.008(3) -0.007(3)
N12 0.047(4) 0.060(4) 0.035(3) -0.005(3) 0.003(3) 0.000(3)
N29 0.032(3) 0.048(4) 0.064(4) 0.000(3) -0.019(3) -0.011(3)
N26 0.052(4) 0.053(4) 0.048(4) -0.007(3) -0.009(3) 0.003(3)
N40 0.045(4) 0.060(4) 0.046(4) -0.013(3) -0.006(3) -0.007(3)
N25 0.049(4) 0.054(4) 0.033(3) -0.002(3) 0.005(3) 0.004(3)
N7 0.042(3) 0.063(4) 0.030(3) 0.002(3) 0.000(3) -0.004(3)
N34 0.037(3) 0.068(4) 0.039(3) -0.012(3) -0.009(3) -0.008(3)
N51 0.054(4) 0.047(4) 0.055(4) 0.004(3) -0.012(3) -0.013(3)
O24 0.063(4) 0.091(5) 0.069(4) -0.021(4) 0.013(3) -0.021(4)
N48 0.032(3) 0.064(4) 0.070(5) -0.006(4) -0.009(3) -0.006(3)
N49 0.045(4) 0.055(4) 0.054(4) -0.010(3) -0.003(3) -0.008(3)
N9 0.049(4) 0.047(4) 0.059(4) -0.005(3) -0.012(3) -0.013(3)
N27 0.049(4) 0.055(4) 0.057(4) -0.006(3) -0.026(3) 0.004(3)
N14 0.068(5) 0.043(4) 0.052(4) -0.004(3) -0.003(3) -0.008(3)
N52 0.048(4) 0.069(5) 0.068(5) -0.014(4) 0.015(4) -0.022(4)
O22 0.046(3) 0.076(4) 0.113(6) -0.018(4) 0.004(3) 0.000(3)
N28 0.051(4) 0.054(4) 0.060(4) -0.009(3) -0.017(3) -0.010(3)
C84 0.044(4) 0.062(5) 0.029(4) -0.001(3) -0.017(3) 0.005(4)
N53 0.060(4) 0.063(4) 0.050(4) -0.003(3) -0.003(3) -0.011(4)
C1 0.038(4) 0.055(5) 0.032(4) 0.012(3) -0.015(3) 0.003(4)
N2 0.048(4) 0.078(5) 0.035(3) 0.013(3) -0.012(3) -0.014(3)
C18 0.041(4) 0.029(4) 0.048(4) -0.003(3) 0.013(3) -0.004(3)
N56 0.053(4) 0.066(5) 0.053(4) 0.000(4) 0.013(3) -0.014(4)
C6 0.035(4) 0.039(4) 0.032(4) 0.007(3) 0.006(3) 0.001(3)
C12 0.052(5) 0.041(4) 0.028(4) -0.011(3) -0.001(3) -0.006(3)
N50 0.041(4) 0.058(4) 0.072(5) -0.002(4) 0.007(3) -0.010(3)
N55 0.070(5) 0.077(5) 0.048(4) -0.005(4) -0.019(4) -0.018(4)
C35 0.041(4) 0.042(4) 0.049(4) -0.009(3) -0.008(3) -0.003(3)
N1 0.045(4) 0.069(5) 0.052(4) 0.005(3) -0.006(3) -0.007(3)
N54 0.069(5) 0.076(5) 0.056(4) 0.001(4) 0.009(4) -0.023(4)
C75 0.047(4) 0.034(4) 0.054(5) -0.005(3) -0.008(4) -0.011(3)
C67 0.031(4) 0.066(5) 0.039(4) -0.021(4) -0.017(3) 0.004(4)
C38 0.031(4) 0.045(4) 0.076(6) -0.007(4) -0.014(4) -0.010(3)
C87 0.045(4) 0.051(5) 0.041(4) -0.023(4) 0.001(4) -0.002(4)
C26 0.059(5) 0.054(5) 0.032(4) 0.007(3) -0.013(4) -0.007(4)
C32 0.058(5) 0.059(5) 0.055(5) 0.000(4) -0.021(4) -0.026(4)
C56 0.052(5) 0.058(5) 0.058(5) -0.002(4) -0.028(4) -0.016(4)
C57 0.034(4) 0.050(4) 0.057(5) -0.011(4) 0.005(3) -0.006(3)
C58 0.072(6) 0.099(7) 0.039(5) -0.013(5) -0.015(4) -0.021(5)
C59 0.050(5) 0.073(6) 0.065(6) 0.003(5) -0.015(4) -0.009(4)
C54 0.057(5) 0.067(6) 0.065(6) -0.018(5) 0.004(4) -0.021(4)
C55 0.088(7) 0.104(8) 0.056(6) -0.043(6) 0.010(5) -0.029(6)
C9 0.049(5) 0.071(6) 0.051(5) -0.008(4) -0.013(4) -0.028(4)
C85 0.043(4) 0.070(5) 0.040(4) -0.020(4) 0.008(3) -0.015(4)
C76 0.052(4) 0.042(4) 0.047(4) -0.011(3) -0.008(3) -0.010(3)
C78 0.058(5) 0.037(4) 0.042(4) -0.009(3) -0.011(4) -0.002(3)
C21 0.057(5) 0.052(5) 0.029(4) 0.008(3) 0.013(4) 0.002(4)
C89 0.044(4) 0.056(5) 0.035(4) -0.019(3) 0.000(3) -0.001(3)
C77 0.056(5) 0.033(4) 0.049(4) -0.003(3) -0.010(4) -0.007(3)
C16 0.049(4) 0.028(4) 0.064(5) -0.008(3) 0.010(4) -0.015(3)
C2 0.027(3) 0.053(4) 0.038(4) 0.011(3) -0.003(3) -0.003(3)
C36 0.044(4) 0.031(4) 0.070(5) -0.009(3) -0.004(4) -0.013(3)
C74 0.044(4) 0.048(4) 0.045(4) -0.020(3) -0.015(3) 0.002(3)
C83 0.054(5) 0.062(5) 0.029(4) -0.006(3) -0.002(3) -0.016(4)
C29 0.059(5) 0.052(5) 0.035(4) -0.019(4) -0.011(4) 0.016(4)
C72 0.038(4) 0.064(5) 0.034(4) -0.019(4) -0.004(3) -0.002(4)
C8 0.041(4) 0.051(4) 0.033(4) -0.004(3) 0.001(3) -0.003(3)
C95 0.047(5) 0.040(4) 0.060(5) 0.004(4) -0.014(4) -0.005(3)
C10 0.052(4) 0.061(5) 0.037(4) -0.011(4) -0.011(3) -0.017(4)
C69 0.038(4) 0.069(5) 0.045(4) -0.024(4) -0.013(3) 0.000(4)
C80 0.039(4) 0.048(4) 0.043(4) -0.003(3) -0.019(3) -0.002(3)
C14 0.039(4) 0.040(4) 0.055(5) -0.020(3) 0.003(3) -0.003(3)
C7 0.045(4) 0.080(6) 0.043(4) -0.003(4) -0.018(4) -0.010(4)
C81 0.040(4) 0.057(5) 0.043(4) -0.003(4) 0.000(3) -0.014(4)
C22 0.054(5) 0.058(5) 0.032(4) 0.003(3) 0.004(3) 0.003(4)
C11 0.060(5) 0.057(5) 0.052(5) -0.017(4) -0.014(4) -0.025(4)
C15 0.040(4) 0.057(5) 0.070(6) -0.005(4) 0.007(4) -0.029(4)
C82 0.053(5) 0.062(5) 0.033(4) 0.000(3) -0.006(3) -0.010(4)
C33 0.054(5) 0.042(4) 0.060(5) -0.008(4) -0.021(4) 0.006(4)
C104 0.052(5) 0.075(6) 0.042(5) 0.001(4) 0.008(4) -0.029(5)
C37 0.040(4) 0.038(4) 0.058(5) -0.008(3) -0.003(3) -0.002(3)
C101 0.059(5) 0.069(6) 0.040(4) 0.001(4) -0.012(4) -0.003(5)
C68 0.053(5) 0.069(5) 0.023(4) -0.012(3) -0.009(3) -0.003(4)
C47 0.055(4) 0.044(4) 0.037(4) 0.000(3) -0.016(3) -0.023(3)
C79 0.059(5) 0.059(5) 0.047(5) -0.006(4) 0.009(4) -0.026(4)
C96 0.045(4) 0.046(4) 0.064(5) -0.003(4) -0.005(4) -0.017(4)
C31 0.066(5) 0.057(5) 0.061(5) -0.016(4) -0.032(4) -0.013(4)
C3 0.046(4) 0.053(4) 0.028(4) 0.000(3) -0.007(3) 0.005(3)
C73 0.036(4) 0.066(5) 0.064(5) -0.015(4) -0.014(4) -0.010(4)
C39 0.038(4) 0.056(5) 0.046(4) 0.000(4) -0.010(3) 0.006(3)
C93 0.041(4) 0.048(5) 0.065(5) -0.007(4) -0.002(4) 0.004(4)
C13 0.051(5) 0.053(5) 0.069(6) -0.003(4) -0.008(4) -0.027(4)
C92 0.036(4) 0.066(5) 0.057(5) -0.020(4) -0.017(4) -0.005(4)
C04D 0.050(5) 0.076(6) 0.045(4) -0.018(4) -0.020(4) 0.000(4)
C19 0.040(4) 0.065(5) 0.068(6) 0.000(4) 0.015(4) -0.013(4)
C90 0.043(4) 0.063(5) 0.058(5) -0.021(4) -0.005(4) -0.004(4)
C23 0.064(5) 0.050(5) 0.033(4) 0.003(3) -0.012(4) 0.011(4)
C17 0.048(4) 0.033(4) 0.059(5) -0.001(3) 0.003(4) -0.006(3)
C28 0.066(5) 0.061(5) 0.051(5) -0.001(4) -0.028(4) 0.001(4)
C20 0.041(4) 0.045(4) 0.057(5) 0.004(4) 0.006(4) 0.000(3)
C99 0.071(6) 0.038(4) 0.058(5) 0.010(4) -0.022(4) 0.005(4)
C34 0.046(4) 0.066(5) 0.069(6) 0.002(4) -0.023(4) -0.028(4)
C40 0.030(4) 0.051(5) 0.070(6) 0.004(4) -0.002(4) -0.009(3)
C106 0.061(5) 0.080(6) 0.038(4) -0.015(4) 0.013(4) -0.017(5)
C27 0.061(5) 0.072(6) 0.047(5) -0.020(4) 0.012(4) 0.007(4)
N4 0.066(5) 0.116(7) 0.063(5) -0.031(5) -0.001(4) -0.026(5)
C30 0.061(5) 0.056(5) 0.057(5) -0.014(4) -0.026(4) -0.002(4)
C103 0.069(6) 0.063(5) 0.038(4) -0.002(4) 0.011(4) -0.009(4)
C105 0.057(5) 0.073(6) 0.041(4) -0.003(4) -0.016(4) -0.007(4)
C97 0.067(5) 0.042(4) 0.064(5) -0.001(4) 0.000(4) -0.016(4)
C98 0.039(4) 0.069(6) 0.075(6) 0.004(5) 0.001(4) -0.015(4)
N3 0.078(6) 0.119(7) 0.059(5) -0.042(5) -0.010(4) -0.014(5)
C45 0.060(5) 0.089(7) 0.040(4) 0.015(4) -0.010(4) -0.021(5)
C04P 0.042(4) 0.050(5) 0.071(6) -0.001(4) -0.018(4) -0.007(4)
C41 0.041(4) 0.067(5) 0.049(5) -0.010(4) 0.009(3) -0.020(4)
C42 0.065(5) 0.081(6) 0.036(4) 0.016(4) -0.011(4) -0.009(5)
C43 0.038(4) 0.051(4) 0.043(4) -0.004(3) -0.012(3) -0.008(3)
C44 0.046(4) 0.046(4) 0.051(5) -0.001(4) 0.001(4) -0.016(3)
C94 0.031(4) 0.095(7) 0.071(6) -0.002(5) -0.009(4) -0.023(4)
C70 0.061(5) 0.061(5) 0.074(6) -0.032(5) -0.026(5) -0.008(4)
C60 0.051(5) 0.074(6) 0.051(5) -0.008(4) -0.007(4) -0.023(4)
C100 0.082(7) 0.071(6) 0.076(6) -0.011(5) 0.011(5) -0.037(5)
C71 0.083(7) 0.104(8) 0.039(5) -0.027(5) -0.009(4) -0.014(6)
C5 0.066(6) 0.119(9) 0.032(4) 0.007(5) -0.003(4) -0.003(6)
C102 0.066(6) 0.075(6) 0.052(5) 0.005(4) 0.012(4) -0.021(5)
C24 0.068(6) 0.067(6) 0.054(5) 0.020(4) 0.015(4) -0.008(5)
C88 0.094(7) 0.081(7) 0.053(5) -0.021(5) -0.029(5) -0.013(6)
C91 0.045(5) 0.075(6) 0.108(8) -0.033(6) -0.024(5) -0.004(4)
C4 0.065(6) 0.076(6) 0.061(6) 0.030(5) -0.003(5) -0.011(5)
C25 0.120(9) 0.090(7) 0.040(5) -0.006(5) -0.024(5) -0.003(7)
C51 0.069(6) 0.090(8) 0.079(7) 0.016(6) -0.002(5) -0.020(6)
C52 0.062(6) 0.089(7) 0.062(6) 0.022(5) -0.003(5) -0.014(5)
C53 0.047(4) 0.065(5) 0.073(6) -0.016(5) -0.018(4) -0.023(4)
C48 0.067(7) 0.143(11) 0.075(7) 0.036(7) -0.018(6) -0.008(7)
C49 0.052(6) 0.205(16) 0.100(9) 0.061(10) -0.029(6) -0.020(8)
C50 0.034(4) 0.109(8) 0.074(6) -0.022(6) 0.002(4) -0.029(5)
C66 0.157(10) 0.180(10) 0.165(10) -0.080(8) -0.041(8) -0.024(8)
C61 0.046(5) 0.085(7) 0.072(6) -0.012(5) 0.013(4) -0.011(5)
C62 0.094(9) 0.198(16) 0.088(9) -0.034(9) -0.006(7) -0.068(10)
C63 0.095(7) 0.143(8) 0.102(7) -0.016(6) -0.036(6) -0.036(6)
C64 0.097(7) 0.153(9) 0.143(9) -0.032(7) -0.017(7) -0.033(7)
C65 0.198(12) 0.221(13) 0.219(13) -0.057(9) -0.040(9) -0.074(9)
Zn1 0.0495(11) 0.0568(14) 0.0493(13) -0.0176(10) 0.0120(9) -0.0235(10)
Zn0A 0.328(7) 0.099(3) 0.100(3) 0.016(3) -0.060(5) -0.095(5)
Zn2 0.268(7) 0.082(3) 0.092(4) 0.009(3) -0.061(4) -0.082(4)

loop_
_atom_type_symbol
_atom_type_description
_atom_type_scat_dispersion_real
_atom_type_scat_dispersion_imag
_atom_type_scat_source
C C 0.0033 0.0016 'International Tables Vol C Tables 4.2.6.8 and 6.1.1.4'
H H 0.0000 0.0000 'International Tables Vol C Tables 4.2.6.8 and 6.1.1.4'
Cl Cl 0.1484 0.1585 'International Tables Vol C Tables 4.2.6.8 and 6.1.1.4'
N N 0.0061 0.0033 'International Tables Vol C Tables 4.2.6.8 and 6.1.1.4'
O O 0.0106 0.0060 'International Tables Vol C Tables 4.2.6.8 and 6.1.1.4'
Zn Zn 0.2839 1.4301 'International Tables Vol C Tables 4.2.6.8 and 6.1.1.4'

loop_
_geom_angle_atom_site_label_1
_geom_angle_atom_site_label_2
_geom_angle_atom_site_label_3
_geom_angle
_geom_angle_site_symmetry_1
_geom_angle_site_symmetry_3
_geom_angle_publ_flag
Cl07 Zn01 Cl0B 110.50(13) . . ?
Cl08 Zn01 Cl07 115.79(12) . . ?
Cl08 Zn01 Cl0B 111.12(14) . . ?
Cl08 Zn01 Cl00 109.35(18) . . ?
Cl00 Zn01 Cl07 105.00(17) . . ?
Cl00 Zn01 Cl0B 104.27(18) . . ?
Cl0E Zn02 Cl09 105.1(2) . . ?
Cl0G Zn02 Cl09 113.3(2) . . ?
Cl0G Zn02 Cl0E 109.4(2) . . ?
Cl0G Zn02 Cl0H 116.0(3) . . ?
Cl0H Zn02 Cl09 106.52(19) . . ?
Cl0H Zn02 Cl0E 105.7(2) . . ?
Zn0A Cl0A Zn1 16.7(2) . . ?
Zn0A Cl0F Zn1 16.5(2) . . ?
Zn0A Cl0I Zn1 17.0(2) . . ?
C84 N42 C80 121.5(6) . . ?
C84 N42 C82 111.1(6) . . ?
C82 N42 C80 123.8(7) . . ?
C18 N23 C16 112.5(6) . . ?
C18 N23 C14 122.9(6) . . ?
C14 N23 C16 122.5(6) . . ?
C75 N39 C77 112.5(6) . . ?
C75 N39 C79 121.5(6) . . ?
C79 N39 C77 123.8(6) . . ?
C78 N41 C77 111.6(6) . . ?
C78 N41 C80 121.4(6) . . ?
C77 N41 C80 123.0(6) . . ?
C18 N24 C17 112.3(7) . . ?
C18 N24 C20 122.7(6) . . ?
C17 N24 C20 122.1(6) . . ?
C12 N22 C14 120.2(6) . . ?
C12 N22 C11 113.4(6) . . ?
C11 N22 C14 122.9(6) . . ?
C38 N30 C37 111.4(6) . . ?
C38 N30 C40 124.9(6) . . ?
C40 N30 C37 123.3(6) . . ?
C76 N38 C74 122.8(6) . . ?
C78 N38 C76 112.3(6) . . ?
C78 N38 C74 123.0(6) . . ?
C35 N17 C37 111.4(6) . . ?
C35 N17 C39 121.2(6) . . ?
C39 N17 C37 123.3(6) . . ?
C6 N32 C8 117.9(6) . . ?
C6 N32 C3 113.6(6) . . ?
C3 N32 C8 128.0(7) . . ?
C1 N18 C2 113.3(6) . . ?
C1 N18 C39 120.8(6) . . ?
C39 N18 C2 125.8(7) . . ?
C92 N46 C89 111.5(6) . . ?
C92 N46 C04D 121.5(6) . . ?
C04D N46 C89 126.9(6) . . ?
C75 N37 C76 112.7(6) . . ?
C75 N37 C73 122.6(6) . . ?
C76 N37 C73 121.4(6) . . ?
C85 N43 C83 122.3(6) . . ?
C81 N43 C85 122.4(6) . . ?
C81 N43 C83 111.8(6) . . ?
C6 N31 C2 113.5(7) . . ?
C6 N31 C40 120.5(6) . . ?
C2 N31 C40 125.3(6) . . ?
C15 N11 C19 123.1(6) . . ?
C15 N11 C17 112.6(6) . . ?
C17 N11 C19 123.0(7) . . ?
C15 N10 C16 112.0(7) . . ?
C15 N10 C13 121.4(7) . . ?
C13 N10 C16 122.1(7) . . ?
C35 N16 C36 111.3(6) . . ?
C35 N16 C33 121.9(6) . . ?
C36 N16 C33 124.3(7) . . ?
C29 N15 C33 120.7(7) . . ?
C29 N15 C31 112.6(7) . . ?
C33 N15 C31 124.2(7) . . ?
C87 N47 C93 120.9(7) . . ?
C87 N47 C90 111.9(7) . . ?
C90 N47 C93 126.9(7) . . ?
C74 N36 C69 126.2(7) . . ?
C72 N36 C74 121.0(6) . . ?
C72 N36 C69 112.2(6) . . ?
C9 N8 C10 111.2(7) . . ?
C9 N8 C7 123.6(7) . . ?
C10 N8 C7 122.5(6) . . ?
C21 N13 C23 111.9(6) . . ?
C21 N13 C27 121.0(7) . . ?
C27 N13 C23 126.7(7) . . ?
C67 N33 C68 112.4(7) . . ?
C67 N33 C105 121.4(6) . . ?
C105 N33 C68 125.9(7) . . ?
C12 N21 C8 123.5(6) . . ?
C12 N21 C10 111.2(6) . . ?
C10 N21 C8 125.1(6) . . ?
C72 N35 C68 113.5(7) . . ?
C72 N35 C106 121.0(7) . . ?
C106 N35 C68 125.5(7) . . ?
C87 N45 C85 122.1(7) . . ?
C87 N45 C89 112.4(7) . . ?
C85 N45 C89 125.4(6) . . ?
C84 N44 C83 110.9(7) . . ?
C84 N44 C04D 125.2(7) . . ?
C04D N44 C83 123.9(6) . . ?
C21 N12 C22 111.8(7) . . ?
C21 N12 C19 121.4(7) . . ?
C19 N12 C22 126.1(7) . . ?
C38 N29 C36 111.0(6) . . ?
C38 N29 C34 121.7(6) . . ?
C34 N29 C36 123.6(7) . . ?
C26 N26 C23 112.1(7) . . ?
C26 N26 C28 121.2(7) . . ?
C28 N26 C23 126.7(7) . . ?
C81 N40 C82 111.5(6) . . ?
C81 N40 C79 121.7(7) . . ?
C82 N40 C79 126.5(7) . . ?
C26 N25 C22 112.9(7) . . ?
C26 N25 C20 121.4(6) . . ?
C20 N25 C22 125.7(7) . . ?
C1 N7 C7 120.5(6) . . ?
C1 N7 C3 113.8(7) . . ?
C7 N7 C3 125.7(6) . . ?
C67 N34 C69 112.1(6) . . ?
C67 N34 C73 121.6(6) . . ?
C73 N34 C69 125.8(7) . . ?
C95 N51 C99 123.7(7) . . ?
C95 N51 C97 111.0(7) . . ?
C97 N51 C99 122.0(7) . . ?
C92 N48 C90 111.8(7) . . ?
C92 N48 C94 120.6(7) . . ?
C94 N48 C90 127.1(7) . . ?
C95 N49 C96 112.3(7) . . ?
C95 N49 C93 123.6(7) . . ?
C93 N49 C96 120.8(7) . . ?
C9 N9 C11 113.7(7) . . ?
C9 N9 C13 121.5(7) . . ?
C11 N9 C13 124.3(7) . . ?
C32 N27 C28 123.6(7) . . ?
C32 N27 C30 111.7(7) . . ?
C28 N27 C30 121.9(7) . . ?
C29 N14 C27 122.1(8) . . ?
C29 N14 C30 113.7(7) . . ?
C30 N14 C27 123.9(7) . . ?
C98 N52 C97 114.2(7) . . ?
C98 N52 C100 121.6(8) . . ?
C100 N52 C97 121.8(8) . . ?
C32 N28 C31 111.5(7) . . ?
C32 N28 C34 121.5(7) . . ?
C34 N28 C31 125.5(7) . . ?
O18 C84 N42 126.2(7) . . ?
O18 C84 N44 123.5(8) . . ?
N42 C84 N44 110.3(7) . . ?
C101 N53 C99 123.2(8) . . ?
C101 N53 C102 110.9(7) . . ?
C99 N53 C102 123.4(8) . . ?
O1 C1 N18 125.8(7) . . ?
O1 C1 N7 125.6(8) . . ?
N18 C1 N7 108.5(6) . . ?
C47 N2 H2 124.9 . . ?
C47 N2 C43 110.3(6) . . ?
C43 N2 H2 124.9 . . ?
O6 C18 N23 126.6(7) . . ?
O6 C18 N24 124.8(8) . . ?
N23 C18 N24 108.6(6) . . ?
C104 N56 C106 122.7(8) . . ?
C104 N56 C103 112.7(8) . . ?
C103 N56 C106 122.4(8) . . ?
O2 C6 N32 127.8(7) . . ?
O2 C6 N31 124.7(7) . . ?
N32 C6 N31 107.4(6) . . ?
O4 C12 N22 128.1(7) . . ?
O4 C12 N21 124.4(7) . . ?
N22 C12 N21 107.5(7) . . ?
C98 N50 C96 111.3(7) . . ?
C98 N50 C94 122.8(7) . . ?
C94 N50 C96 122.3(7) . . ?
C101 N55 C103 110.8(8) . . ?
C101 N55 C105 125.9(8) . . ?
C105 N55 C103 123.3(7) . . ?
O11 C35 N17 126.4(7) . . ?
O11 C35 N16 126.2(7) . . ?
N16 C35 N17 107.3(6) . . ?
C47 N1 C44 108.2(6) . . ?
C104 N54 C100 126.1(9) . . ?
C104 N54 C102 110.7(8) . . ?
C100 N54 C102 122.5(8) . . ?
O15 C75 N39 126.6(7) . . ?
O15 C75 N37 126.1(7) . . ?
N37 C75 N39 107.3(6) . . ?
O13 C67 N33 124.5(7) . . ?
O13 C67 N34 125.9(8) . . ?
N33 C67 N34 109.6(6) . . ?
O12 C38 N30 126.1(8) . . ?
O12 C38 N29 124.8(8) . . ?
N30 C38 N29 109.1(6) . . ?
O19 C87 N47 124.5(8) . . ?
O19 C87 N45 125.1(8) . . ?
N45 C87 N47 110.5(7) . . ?
O8 C26 N26 125.7(8) . . ?
O8 C26 N25 124.5(7) . . ?
N25 C26 N26 109.7(7) . . ?
O10 C32 N27 124.6(8) . . ?
O10 C32 N28 126.5(8) . . ?
N27 C32 N28 108.9(8) . . ?
C57 C56 C55 120.0 . . ?
N3 C56 C57 106.7(5) . . ?
N3 C56 C55 133.2(5) . . ?
C56 C57 C58 120.0 . . ?
N4 C57 C56 106.6(5) . . ?
N4 C57 C58 133.4(5) . . ?
C57 C58 H58 120.0 . . ?
C59 C58 C57 120.0 . . ?
C59 C58 H58 120.0 . . ?
C58 C59 H59 120.0 . . ?
C58 C59 C54 120.0 . . ?
C54 C59 H59 120.0 . . ?
C59 C54 H54 120.0 . . ?
C59 C54 C55 120.0 . . ?
C55 C54 H54 120.0 . . ?
C56 C55 H55 120.0 . . ?
C54 C55 C56 120.0 . . ?
C54 C55 H55 120.0 . . ?
O3 C9 N8 124.1(8) . . ?
O3 C9 N9 127.9(8) . . ?
N9 C9 N8 107.8(7) . . ?
N43 C85 N45 113.1(6) . . ?
N43 C85 H85A 109.0 . . ?
N43 C85 H85B 109.0 . . ?
N45 C85 H85A 109.0 . . ?
N45 C85 H85B 109.0 . . ?
H85A C85 H85B 107.8 . . ?
N38 C76 N37 115.7(6) . . ?
N38 C76 H76 111.0 . . ?
N38 C76 C77 104.1(6) . . ?
N37 C76 H76 111.0 . . ?
N37 C76 C77 103.7(6) . . ?
C77 C76 H76 111.0 . . ?
O16 C78 N41 126.7(7) . . ?
O16 C78 N38 124.9(7) . . ?
N38 C78 N41 108.3(7) . . ?
O7 C21 N13 125.6(8) . . ?
O7 C21 N12 124.0(9) . . ?
N13 C21 N12 110.4(7) . . ?
N46 C89 N45 113.1(6) . . ?
N46 C89 C90 103.6(6) . . ?
N46 C89 C88 111.8(7) . . ?
N45 C89 C90 101.4(6) . . ?
N45 C89 C88 110.6(7) . . ?
C88 C89 C90 115.8(7) . . ?
N39 C77 C76 103.5(6) . . ?
N39 C77 H77 112.0 . . ?
N41 C77 N39 113.7(6) . . ?
N41 C77 C76 102.9(6) . . ?
N41 C77 H77 112.0 . . ?
C76 C77 H77 112.0 . . ?
N23 C16 H16 111.8 . . ?
N23 C16 C17 102.0(6) . . ?
N10 C16 N23 114.6(6) . . ?
N10 C16 H16 111.8 . . ?
N10 C16 C17 104.1(6) . . ?
C17 C16 H16 111.8 . . ?
N18 C2 C3 101.8(6) . . ?
N18 C2 C4 109.6(6) . . ?
N31 C2 N18 113.4(6) . . ?
N31 C2 C3 102.4(6) . . ?
N31 C2 C4 113.6(7) . . ?
C4 C2 C3 115.4(7) . . ?
N16 C36 N29 115.7(6) . . ?
N16 C36 H36 110.3 . . ?
N16 C36 C37 105.7(6) . . ?
N29 C36 H36 110.3 . . ?
N29 C36 C37 104.2(6) . . ?
C37 C36 H36 110.3 . . ?
N38 C74 H74A 108.8 . . ?
N38 C74 H74B 108.8 . . ?
N36 C74 N38 113.7(6) . . ?
N36 C74 H74A 108.8 . . ?
N36 C74 H74B 108.8 . . ?
H74A C74 H74B 107.7 . . ?
N43 C83 H83 111.7 . . ?
N43 C83 C82 102.5(6) . . ?
N44 C83 N43 115.1(7) . . ?
N44 C83 H83 111.7 . . ?
N44 C83 C82 103.3(6) . . ?
C82 C83 H83 111.7 . . ?
O9 C29 N15 126.4(7) . . ?
O9 C29 N14 127.2(9) . . ?
N15 C29 N14 106.4(8) . . ?
O14 C72 N36 125.3(7) . . ?
O14 C72 N35 125.4(8) . . ?
N35 C72 N36 109.3(7) . . ?
N32 C8 H8A 109.0 . . ?
N32 C8 H8B 109.0 . . ?
N21 C8 N32 113.1(6) . . ?
N21 C8 H8A 109.0 . . ?
N21 C8 H8B 109.0 . . ?
H8A C8 H8B 107.8 . . ?
O21 C95 N51 124.6(8) . . ?
O21 C95 N49 125.9(8) . . ?
N49 C95 N51 109.5(7) . . ?
N8 C10 H10 111.3 . . ?
N8 C10 C11 104.0(6) . . ?
N21 C10 N8 114.7(6) . . ?
N21 C10 H10 111.3 . . ?
N21 C10 C11 103.6(6) . . ?
C11 C10 H10 111.3 . . ?
N36 C69 C68 101.7(6) . . ?
N34 C69 N36 112.7(6) . . ?
N34 C69 C68 102.8(6) . . ?
N34 C69 C70 110.9(7) . . ?
C70 C69 N36 112.2(6) . . ?
C70 C69 C68 116.1(7) . . ?
N42 C80 N41 112.4(5) . . ?
N42 C80 H80A 109.1 . . ?
N42 C80 H80B 109.1 . . ?
N41 C80 H80A 109.1 . . ?
N41 C80 H80B 109.1 . . ?
H80A C80 H80B 107.9 . . ?
N23 C14 N22 114.6(5) . . ?
N23 C14 H14A 108.6 . . ?
N23 C14 H14B 108.6 . . ?
N22 C14 H14A 108.6 . . ?
N22 C14 H14B 108.6 . . ?
H14A C14 H14B 107.6 . . ?
N8 C7 H7A 108.7 . . ?
N8 C7 H7B 108.7 . . ?
N7 C7 N8 114.3(6) . . ?
N7 C7 H7A 108.7 . . ?
N7 C7 H7B 108.7 . . ?
H7A C7 H7B 107.6 . . ?
O17 C81 N43 126.1(7) . . ?
O17 C81 N40 124.9(8) . . ?
N40 C81 N43 109.0(7) . . ?
N12 C22 N25 113.5(6) . . ?
N12 C22 C23 102.9(6) . . ?
N12 C22 C24 111.1(8) . . ?
N25 C22 C23 102.1(7) . . ?
N25 C22 C24 111.1(6) . . ?
C24 C22 C23 115.7(7) . . ?
N22 C11 N9 116.7(6) . . ?
N22 C11 C10 103.7(6) . . ?
N22 C11 H11 111.0 . . ?
N9 C11 C10 102.6(6) . . ?
N9 C11 H11 111.0 . . ?
C10 C11 H11 111.0 . . ?
O5 C15 N11 126.3(8) . . ?
O5 C15 N10 126.2(9) . . ?
N10 C15 N11 107.5(7) . . ?
N42 C82 N40 116.3(6) . . ?
N42 C82 C83 103.8(6) . . ?
N42 C82 H82 110.7 . . ?
N40 C82 C83 104.0(6) . . ?
N40 C82 H82 110.7 . . ?
C83 C82 H82 110.7 . . ?
N16 C33 N15 113.5(6) . . ?
N16 C33 H33A 108.9 . . ?
N16 C33 H33B 108.9 . . ?
N15 C33 H33A 108.9 . . ?
N15 C33 H33B 108.9 . . ?
H33A C33 H33B 107.7 . . ?
O24 C104 N56 126.6(9) . . ?
O24 C104 N54 123.0(9) . . ?
N56 C104 N54 110.5(8) . . ?
N30 C37 C36 103.9(6) . . ?
N30 C37 H37 111.6 . . ?
N17 C37 N30 114.4(6) . . ?
N17 C37 C36 103.2(6) . . ?
N17 C37 H37 111.6 . . ?
C36 C37 H37 111.6 . . ?
O00Z C101 N53 124.6(8) . . ?
O00Z C101 N55 124.5(9) . . ?
N53 C101 N55 110.9(8) . . ?
N33 C68 C69 102.8(6) . . ?
N33 C68 C71 111.1(6) . . ?
N35 C68 N33 113.7(6) . . ?
N35 C68 C69 103.2(6) . . ?
N35 C68 C71 111.1(7) . . ?
C71 C68 C69 114.6(7) . . ?
N2 C47 N1 109.3(7) . . ?
N2 C47 C53 127.3(6) . . ?
N1 C47 C53 123.4(6) . . ?
N39 C79 N40 114.0(6) . . ?
N39 C79 H79A 108.7 . . ?
N39 C79 H79B 108.7 . . ?
N40 C79 H79A 108.7 . . ?
N40 C79 H79B 108.7 . . ?
H79A C79 H79B 107.6 . . ?
N49 C96 H96 112.2 . . ?
N49 C96 C97 101.7(6) . . ?
N50 C96 N49 113.9(7) . . ?
N50 C96 H96 112.2 . . ?
N50 C96 C97 103.9(7) . . ?
C97 C96 H96 112.2 . . ?
N15 C31 H31 111.4 . . ?
N15 C31 C30 103.2(7) . . ?
N28 C31 N15 114.8(6) . . ?
N28 C31 H31 111.4 . . ?
N28 C31 C30 104.2(7) . . ?
C30 C31 H31 111.4 . . ?
N32 C3 N7 113.3(6) . . ?
N32 C3 C2 102.8(6) . . ?
N32 C3 C5 111.8(6) . . ?
N7 C3 C2 102.6(5) . . ?
N7 C3 C5 110.0(7) . . ?
C5 C3 C2 116.0(7) . . ?
N37 C73 H73A 108.8 . . ?
N37 C73 H73B 108.8 . . ?
N34 C73 N37 113.8(6) . . ?
N34 C73 H73A 108.8 . . ?
N34 C73 H73B 108.8 . . ?
H73A C73 H73B 107.7 . . ?
N17 C39 N18 112.8(6) . . ?
N17 C39 H39A 109.0 . . ?
N17 C39 H39B 109.0 . . ?
N18 C39 H39A 109.0 . . ?
N18 C39 H39B 109.0 . . ?
H39A C39 H39B 107.8 . . ?
N47 C93 H93A 108.9 . . ?
N47 C93 H93B 108.9 . . ?
N49 C93 N47 113.5(6) . . ?
N49 C93 H93A 108.9 . . ?
N49 C93 H93B 108.9 . . ?
H93A C93 H93B 107.7 . . ?
N10 C13 N9 114.9(6) . . ?
N10 C13 H13A 108.5 . . ?
N10 C13 H13B 108.5 . . ?
N9 C13 H13A 108.5 . . ?
N9 C13 H13B 108.5 . . ?
H13A C13 H13B 107.5 . . ?
O20 C92 N46 125.4(8) . . ?
O20 C92 N48 123.9(8) . . ?
N46 C92 N48 110.6(7) . . ?
N46 C04D H04A 108.2 . . ?
N46 C04D H04B 108.2 . . ?
N44 C04D N46 116.3(6) . . ?
N44 C04D H04A 108.2 . . ?
N44 C04D H04B 108.2 . . ?
H04A C04D H04B 107.4 . . ?
N11 C19 H19A 108.9 . . ?
N11 C19 H19B 108.9 . . ?
N12 C19 N11 113.5(6) . . ?
N12 C19 H19A 108.9 . . ?
N12 C19 H19B 108.9 . . ?
H19A C19 H19B 107.7 . . ?
N47 C90 N48 113.4(6) . . ?
N47 C90 C89 103.7(7) . . ?
N47 C90 C91 111.2(7) . . ?
N48 C90 C89 102.3(6) . . ?
N48 C90 C91 110.1(7) . . ?
C91 C90 C89 115.8(7) . . ?
N13 C23 C22 102.5(7) . . ?
N13 C23 C25 108.4(7) . . ?
N26 C23 N13 113.1(6) . . ?
N26 C23 C22 103.2(6) . . ?
N26 C23 C25 113.4(8) . . ?
C25 C23 C22 115.8(7) . . ?
N24 C17 N11 114.4(6) . . ?
N24 C17 C16 104.1(6) . . ?
N24 C17 H17 111.6 . . ?
N11 C17 C16 102.9(6) . . ?
N11 C17 H17 111.6 . . ?
C16 C17 H17 111.6 . . ?
N26 C28 N27 114.1(7) . . ?
N26 C28 H28A 108.7 . . ?
N26 C28 H28B 108.7 . . ?
N27 C28 H28A 108.7 . . ?
N27 C28 H28B 108.7 . . ?
H28A C28 H28B 107.6 . . ?
N24 C20 N25 114.5(6) . . ?
N24 C20 H20A 108.6 . . ?
N24 C20 H20B 108.6 . . ?
N25 C20 H20A 108.6 . . ?
N25 C20 H20B 108.6 . . ?
H20A C20 H20B 107.6 . . ?
N51 C99 N53 113.3(6) . . ?
N51 C99 H99A 108.9 . . ?
N51 C99 H99B 108.9 . . ?
N53 C99 H99A 108.9 . . ?
N53 C99 H99B 108.9 . . ?
H99A C99 H99B 107.7 . . ?
N29 C34 H34A 108.4 . . ?
N29 C34 H34B 108.4 . . ?
N28 C34 N29 115.6(6) . . ?
N28 C34 H34A 108.4 . . ?
N28 C34 H34B 108.4 . . ?
H34A C34 H34B 107.4 . . ?
N30 C40 N31 114.2(6) . . ?
N30 C40 H40A 108.7 . . ?
N30 C40 H40B 108.7 . . ?
N31 C40 H40A 108.7 . . ?
N31 C40 H40B 108.7 . . ?
H40A C40 H40B 107.6 . . ?
N35 C106 N56 113.9(6) . . ?
N35 C106 H10A 108.8 . . ?
N35 C106 H10B 108.8 . . ?
N56 C106 H10A 108.8 . . ?
N56 C106 H10B 108.8 . . ?
H10A C106 H10B 107.7 . . ?
N13 C27 H27A 108.7 . . ?
N13 C27 H27B 108.7 . . ?
N14 C27 N13 114.2(6) . . ?
N14 C27 H27A 108.7 . . ?
N14 C27 H27B 108.7 . . ?
H27A C27 H27B 107.6 . . ?
C57 N4 C60 108.7(7) . . ?
N27 C30 C31 103.3(7) . . ?
N27 C30 H30 111.7 . . ?
N14 C30 N27 113.9(7) . . ?
N14 C30 C31 103.9(6) . . ?
N14 C30 H30 111.7 . . ?
C31 C30 H30 111.7 . . ?
N56 C103 H103 111.2 . . ?
N56 C103 C102 102.4(8) . . ?
N55 C103 N56 115.7(7) . . ?
N55 C103 H103 111.2 . . ?
N55 C103 C102 104.6(7) . . ?
C102 C103 H103 111.2 . . ?
N33 C105 H10C 108.6 . . ?
N33 C105 H10D 108.6 . . ?
N55 C105 N33 114.7(7) . . ?
N55 C105 H10C 108.6 . . ?
N55 C105 H10D 108.6 . . ?
H10C C105 H10D 107.6 . . ?
N51 C97 N52 115.9(7) . . ?
N51 C97 C96 104.7(7) . . ?
N51 C97 H97 111.2 . . ?
N52 C97 C96 101.9(7) . . ?
N52 C97 H97 111.2 . . ?
C96 C97 H97 111.2 . . ?
N52 C98 N50 108.1(7) . . ?
O22 C98 N52 127.4(9) . . ?
O22 C98 N50 124.4(9) . . ?
C56 N3 H3 125.5 . . ?
C60 N3 C56 109.0(7) . . ?
C60 N3 H3 125.5 . . ?
C04P C45 H45 120.0 . . ?
C04P C45 C44 120.0 . . ?
C44 C45 H45 120.0 . . ?
C45 C04P H04P 120.0 . . ?
C41 C04P C45 120.0 . . ?
C41 C04P H04P 120.0 . . ?
C04P C41 H41 120.0 . . ?
C42 C41 C04P 120.0 . . ?
C42 C41 H41 120.0 . . ?
C41 C42 H42 120.0 . . ?
C41 C42 C43 120.0 . . ?
C43 C42 H42 120.0 . . ?
N2 C43 C42 134.5(4) . . ?
N2 C43 C44 105.5(4) . . ?
C44 C43 C42 120.0 . . ?
N1 C44 C45 133.3(4) . . ?
N1 C44 C43 106.7(4) . . ?
C43 C44 C45 120.0 . . ?
N48 C94 H94A 108.7 . . ?
N48 C94 H94B 108.7 . . ?
N50 C94 N48 114.2(7) . . ?
N50 C94 H94A 108.7 . . ?
N50 C94 H94B 108.7 . . ?
H94A C94 H94B 107.6 . . ?
C69 C70 H70A 109.5 . . ?
C69 C70 H70B 109.5 . . ?
C69 C70 H70C 109.5 . . ?
H70A C70 H70B 109.5 . . ?
H70A C70 H70C 109.5 . . ?
H70B C70 H70C 109.5 . . ?
N4 C60 C61 125.9(8) . . ?
N3 C60 N4 108.9(8) . . ?
N3 C60 C61 125.1(8) . . ?
N52 C100 H10E 108.7 . . ?
N52 C100 H10F 108.7 . . ?
N54 C100 N52 114.2(8) . . ?
N54 C100 H10E 108.7 . . ?
N54 C100 H10F 108.7 . . ?
H10E C100 H10F 107.6 . . ?
C68 C71 H71A 109.9 . . ?
C68 C71 H71B 109.2 . . ?
C68 C71 H71C 109.3 . . ?
H71A C71 H71B 109.5 . . ?
H71A C71 H71C 109.5 . . ?
H71B C71 H71C 109.5 . . ?
C3 C5 H5A 109.5 . . ?
C3 C5 H5B 109.5 . . ?
C3 C5 H5C 109.5 . . ?
H5A C5 H5B 109.5 . . ?
H5A C5 H5C 109.5 . . ?
H5B C5 H5C 109.5 . . ?
N53 C102 C103 102.5(7) . . ?
N53 C102 H102 111.5 . . ?
N54 C102 N53 115.8(7) . . ?
N54 C102 C103 103.2(8) . . ?
N54 C102 H102 111.5 . . ?
C103 C102 H102 111.5 . . ?
C22 C24 H24A 109.5 . . ?
C22 C24 H24B 109.5 . . ?
C22 C24 H24C 109.5 . . ?
H24A C24 H24B 109.5 . . ?
H24A C24 H24C 109.5 . . ?
H24B C24 H24C 109.5 . . ?
C89 C88 H88A 109.5 . . ?
C89 C88 H88B 109.5 . . ?
C89 C88 H88C 109.5 . . ?
H88A C88 H88B 109.5 . . ?
H88A C88 H88C 109.5 . . ?
H88B C88 H88C 109.5 . . ?
C90 C91 H91A 109.5 . . ?
C90 C91 H91B 109.5 . . ?
C90 C91 H91C 109.5 . . ?
H91A C91 H91B 109.5 . . ?
H91A C91 H91C 109.5 . . ?
H91B C91 H91C 109.5 . . ?
C2 C4 H4A 109.5 . . ?
C2 C4 H4B 109.5 . . ?
C2 C4 H4C 109.5 . . ?
H4A C4 H4B 109.5 . . ?
H4A C4 H4C 109.5 . . ?
H4B C4 H4C 109.5 . . ?
C23 C25 H25A 109.5 . . ?
C23 C25 H25B 109.5 . . ?
C23 C25 H25C 109.5 . . ?
H25A C25 H25B 109.5 . . ?
H25A C25 H25C 109.5 . . ?
H25B C25 H25C 109.5 . . ?
C52 C51 H51 120.0 . . ?
C52 C51 C50 120.0 . . ?
C50 C51 H51 120.0 . . ?
C51 C52 H52 120.0 . . ?
C53 C52 C51 120.0 . . ?
C53 C52 H52 120.0 . . ?
C52 C53 C47 119.5(5) . . ?
C52 C53 C48 120.0 . . ?
C48 C53 C47 120.4(5) . . ?
C53 C48 H48 120.0 . . ?
C53 C48 C49 120.0 . . ?
C49 C48 H48 120.0 . . ?
C48 C49 H49 120.0 . . ?
C50 C49 C48 120.0 . . ?
C50 C49 H49 120.0 . . ?
C51 C50 H50 120.0 . . ?
C49 C50 C51 120.0 . . ?
C49 C50 H50 120.0 . . ?
C61 C66 H66 120.0 . . ?
C61 C66 C65 120.0 . . ?
C65 C66 H66 120.0 . . ?
C66 C61 C60 121.0(7) . . ?
C62 C61 C60 119.0(7) . . ?
C62 C61 C66 120.0 . . ?
C61 C62 H62 120.0 . . ?
C61 C62 C63 120.0 . . ?
C63 C62 H62 120.0 . . ?
C62 C63 H63 120.0 . . ?
C62 C63 C64 120.0 . . ?
C64 C63 H63 120.0 . . ?
C63 C64 H64 120.0 . . ?
C63 C64 C65 120.0 . . ?
C65 C64 H64 120.0 . . ?
C66 C65 H65 120.0 . . ?
C64 C65 C66 120.0 . . ?
C64 C65 H65 120.0 . . ?
Cl0A Zn1 Cl0F 110.86(18) . . ?
Cl0D Zn1 Cl0A 109.41(17) . . ?
Cl0D Zn1 Cl0F 108.6(2) . . ?
Cl0I Zn1 Cl0A 113.6(2) . . ?
Cl0I Zn1 Cl0D 104.5(2) . . ?
Cl0I Zn1 Cl0F 109.55(18) . . ?
Zn0A Zn1 Cl0A 79.6(8) . . ?
Zn0A Zn1 Cl0D 171.0(8) . . ?
Zn0A Zn1 Cl0F 67.4(7) . . ?
Zn0A Zn1 Cl0I 70.4(7) . . ?
Cl0F Zn0A Cl0A 118.3(3) . . ?
Cl0I Zn0A Cl0A 120.0(3) . . ?
Cl0I Zn0A Cl0F 121.6(3) . . ?
Zn1 Zn0A Cl0A 83.7(8) . . ?
Zn1 Zn0A Cl0F 96.1(8) . . ?
Zn1 Zn0A Cl0I 92.6(8) . . ?
Cl09 Zn2 Cl0E 99.2(3) . . ?
Cl09 Zn2 Cl0G 117.6(3) . . ?
Cl0G Zn2 Cl0E 99.5(3) . . ?
Cl0H Zn2 Cl09 114.4(3) . . ?
Cl0H Zn2 Cl0E 99.3(3) . . ?
Cl0H Zn2 Cl0G 120.2(4) . . ?

loop_
_geom_bond_atom_site_label_1
_geom_bond_atom_site_label_2
_geom_bond_distance
_geom_bond_site_symmetry_2
_geom_bond_publ_flag
Zn01 Cl07 2.243(3) . ?
Zn01 Cl08 2.207(3) . ?
Zn01 Cl0B 2.280(3) . ?
Zn01 Cl00 2.215(5) . ?
Zn02 Cl09 2.307(5) . ?
Zn02 Cl0E 2.250(4) . ?
Zn02 Cl0G 2.215(5) . ?
Zn02 Cl0H 2.237(5) . ?
Cl09 Zn2 2.196(7) . ?
Cl0A Zn1 2.262(5) . ?
Cl0A Zn0A 2.238(7) . ?
Cl0D Zn1 2.238(4) . ?
Cl0E Zn2 2.545(8) . ?
Cl0F Zn1 2.288(4) . ?
Cl0F Zn0A 2.124(6) . ?
Cl0G Zn2 2.221(8) . ?
Cl0H Zn2 2.135(8) . ?
Cl0I Zn1 2.236(5) . ?
Cl0I Zn0A 2.108(6) . ?
O1 C1 1.220(8) . ?
O4 C12 1.238(9) . ?
O18 C84 1.229(9) . ?
O2 C6 1.221(8) . ?
O6 C18 1.226(9) . ?
O11 C35 1.219(9) . ?
O19 C87 1.249(9) . ?
O13 C67 1.221(8) . ?
O16 C78 1.245(9) . ?
O3 C9 1.235(9) . ?
O15 C75 1.215(9) . ?
O9 C29 1.211(10) . ?
O00Z C101 1.219(10) . ?
O7 C21 1.227(10) . ?
O17 C81 1.218(9) . ?
O14 C72 1.213(9) . ?
O8 C26 1.227(9) . ?
O10 C32 1.240(10) . ?
O21 C95 1.245(9) . ?
O12 C38 1.211(9) . ?
N42 C84 1.347(11) . ?
N42 C80 1.446(9) . ?
N42 C82 1.444(10) . ?
O20 C92 1.248(9) . ?
N23 C18 1.357(10) . ?
N23 C16 1.462(9) . ?
N23 C14 1.431(9) . ?
N39 C75 1.373(10) . ?
N39 C77 1.453(9) . ?
N39 C79 1.438(9) . ?
O5 C15 1.205(9) . ?
N41 C78 1.353(10) . ?
N41 C77 1.439(10) . ?
N41 C80 1.472(9) . ?
N24 C18 1.373(9) . ?
N24 C17 1.425(10) . ?
N24 C20 1.445(10) . ?
N22 C12 1.354(10) . ?
N22 C14 1.458(10) . ?
N22 C11 1.413(10) . ?
N30 C38 1.364(10) . ?
N30 C37 1.477(9) . ?
N30 C40 1.405(10) . ?
N38 C76 1.417(10) . ?
N38 C78 1.350(10) . ?
N38 C74 1.473(9) . ?
N17 C35 1.391(10) . ?
N17 C37 1.448(10) . ?
N17 C39 1.441(9) . ?
N32 C6 1.365(10) . ?
N32 C8 1.456(9) . ?
N32 C3 1.429(9) . ?
N18 C1 1.351(10) . ?
N18 C2 1.492(8) . ?
N18 C39 1.444(10) . ?
N46 C89 1.469(9) . ?
N46 C92 1.342(10) . ?
N46 C04D 1.436(11) . ?
N37 C75 1.365(9) . ?
N37 C76 1.450(9) . ?
N37 C73 1.471(10) . ?
N43 C85 1.443(10) . ?
N43 C83 1.452(10) . ?
N43 C81 1.372(10) . ?
N31 C6 1.376(9) . ?
N31 C2 1.429(9) . ?
N31 C40 1.459(10) . ?
N11 C15 1.391(11) . ?
N11 C19 1.475(10) . ?
N11 C17 1.445(9) . ?
N10 C16 1.439(9) . ?
N10 C15 1.385(10) . ?
N10 C13 1.421(10) . ?
N16 C35 1.377(10) . ?
N16 C36 1.430(9) . ?
N16 C33 1.447(10) . ?
N15 C29 1.368(11) . ?
N15 C33 1.457(10) . ?
N15 C31 1.462(10) . ?
N47 C87 1.351(10) . ?
N47 C93 1.460(10) . ?
N47 C90 1.441(10) . ?
N36 C74 1.424(10) . ?
N36 C72 1.364(11) . ?
N36 C69 1.500(9) . ?
N8 C9 1.377(10) . ?
N8 C10 1.454(10) . ?
N8 C7 1.458(10) . ?
N13 C21 1.355(11) . ?
N13 C23 1.471(9) . ?
N13 C27 1.457(11) . ?
N33 C67 1.364(10) . ?
N33 C68 1.461(9) . ?
N33 C105 1.455(11) . ?
N21 C12 1.383(10) . ?
N21 C8 1.453(10) . ?
N21 C10 1.444(10) . ?
N35 C72 1.361(10) . ?
N35 C68 1.454(11) . ?
N35 C106 1.449(11) . ?
N45 C87 1.327(10) . ?
N45 C85 1.453(10) . ?
N45 C89 1.477(10) . ?
N44 C84 1.382(9) . ?
N44 C83 1.439(10) . ?
N44 C04D 1.407(11) . ?
N12 C21 1.370(10) . ?
N12 C22 1.458(10) . ?
N12 C19 1.433(11) . ?
N29 C38 1.368(10) . ?
N29 C36 1.479(9) . ?
N29 C34 1.436(10) . ?
N26 C26 1.372(10) . ?
N26 C23 1.455(11) . ?
N26 C28 1.445(11) . ?
N40 C81 1.371(10) . ?
N40 C82 1.446(10) . ?
N40 C79 1.447(10) . ?
N25 C26 1.357(11) . ?
N25 C22 1.464(9) . ?
N25 C20 1.450(10) . ?
N7 C1 1.372(10) . ?
N7 C7 1.453(11) . ?
N7 C3 1.459(10) . ?
N34 C67 1.368(10) . ?
N34 C69 1.465(9) . ?
N34 C73 1.446(10) . ?
N51 C95 1.367(10) . ?
N51 C99 1.438(10) . ?
N51 C97 1.422(11) . ?
O24 C104 1.254(11) . ?
N48 C92 1.364(11) . ?
N48 C90 1.468(10) . ?
N48 C94 1.431(11) . ?
N49 C95 1.337(10) . ?
N49 C96 1.455(10) . ?
N49 C93 1.445(10) . ?
N9 C9 1.348(11) . ?
N9 C11 1.444(10) . ?
N9 C13 1.469(10) . ?
N27 C32 1.355(11) . ?
N27 C28 1.448(10) . ?
N27 C30 1.451(10) . ?
N14 C29 1.374(10) . ?
N14 C27 1.455(11) . ?
N14 C30 1.428(11) . ?
N52 C97 1.454(11) . ?
N52 C98 1.325(12) . ?
N52 C100 1.447(11) . ?
O22 C98 1.242(10) . ?
N28 C32 1.358(11) . ?
N28 C31 1.442(11) . ?
N28 C34 1.414(11) . ?
N53 C101 1.349(12) . ?
N53 C99 1.439(10) . ?
N53 C102 1.474(11) . ?
N2 H2 0.8600 . ?
N2 C47 1.289(9) . ?
N2 C43 1.344(7) . ?
N56 C104 1.335(11) . ?
N56 C106 1.469(11) . ?
N56 C103 1.447(11) . ?
N50 C96 1.440(10) . ?
N50 C98 1.393(11) . ?
N50 C94 1.430(11) . ?
N55 C101 1.363(11) . ?
N55 C103 1.439(11) . ?
N55 C105 1.406(11) . ?
N1 C47 1.329(9) . ?
N1 C44 1.345(7) . ?
N54 C104 1.341(12) . ?
N54 C100 1.430(12) . ?
N54 C102 1.474(12) . ?
C56 C57 1.3900 . ?
C56 C55 1.3900 . ?
C56 N3 1.328(9) . ?
C57 C58 1.3900 . ?
C57 N4 1.326(9) . ?
C58 H58 0.9300 . ?
C58 C59 1.3900 . ?
C59 H59 0.9300 . ?
C59 C54 1.3900 . ?
C54 H54 0.9300 . ?
C54 C55 1.3900 . ?
C55 H55 0.9300 . ?
C85 H85A 0.9700 . ?
C85 H85B 0.9700 . ?
C76 H76 0.9800 . ?
C76 C77 1.523(10) . ?
C89 C90 1.568(12) . ?
C89 C88 1.530(10) . ?
C77 H77 0.9800 . ?
C16 H16 0.9800 . ?
C16 C17 1.565(11) . ?
C2 C3 1.586(11) . ?
C2 C4 1.501(11) . ?
C36 H36 0.9800 . ?
C36 C37 1.507(11) . ?
C74 H74A 0.9700 . ?
C74 H74B 0.9700 . ?
C83 H83 0.9800 . ?
C83 C82 1.557(11) . ?
C8 H8A 0.9700 . ?
C8 H8B 0.9700 . ?
C10 H10 0.9800 . ?
C10 C11 1.530(11) . ?
C69 C68 1.585(12) . ?
C69 C70 1.493(11) . ?
C80 H80A 0.9700 . ?
C80 H80B 0.9700 . ?
C14 H14A 0.9700 . ?
C14 H14B 0.9700 . ?
C7 H7A 0.9700 . ?
C7 H7B 0.9700 . ?
C22 C23 1.591(12) . ?
C22 C24 1.521(11) . ?
C11 H11 0.9800 . ?
C82 H82 0.9800 . ?
C33 H33A 0.9700 . ?
C33 H33B 0.9700 . ?
C37 H37 0.9800 . ?
C68 C71 1.525(10) . ?
C47 C53 1.461(8) . ?
C79 H79A 0.9700 . ?
C79 H79B 0.9700 . ?
C96 H96 0.9800 . ?
C96 C97 1.552(12) . ?
C31 H31 0.9800 . ?
C31 C30 1.518(12) . ?
C3 C5 1.553(10) . ?
C73 H73A 0.9700 . ?
C73 H73B 0.9700 . ?
C39 H39A 0.9700 . ?
C39 H39B 0.9700 . ?
C93 H93A 0.9700 . ?
C93 H93B 0.9700 . ?
C13 H13A 0.9700 . ?
C13 H13B 0.9700 . ?
C04D H04A 0.9700 . ?
C04D H04B 0.9700 . ?
C19 H19A 0.9700 . ?
C19 H19B 0.9700 . ?
C90 C91 1.539(12) . ?
C23 C25 1.515(11) . ?
C17 H17 0.9800 . ?
C28 H28A 0.9700 . ?
C28 H28B 0.9700 . ?
C20 H20A 0.9700 . ?
C20 H20B 0.9700 . ?
C99 H99A 0.9700 . ?
C99 H99B 0.9700 . ?
C34 H34A 0.9700 . ?
C34 H34B 0.9700 . ?
C40 H40A 0.9700 . ?
C40 H40B 0.9700 . ?
C106 H10A 0.9700 . ?
C106 H10B 0.9700 . ?
C27 H27A 0.9700 . ?
C27 H27B 0.9700 . ?
N4 C60 1.330(11) . ?
C30 H30 0.9800 . ?
C103 H103 0.9800 . ?
C103 C102 1.548(13) . ?
C105 H10C 0.9700 . ?
C105 H10D 0.9700 . ?
C97 H97 0.9800 . ?
N3 H3 0.8600 . ?
N3 C60 1.314(11) . ?
C45 H45 0.9300 . ?
C45 C04P 1.3900 . ?
C45 C44 1.3900 . ?
C04P H04P 0.9300 . ?
C04P C41 1.3900 . ?
C41 H41 0.9300 . ?
C41 C42 1.3900 . ?
C42 H42 0.9300 . ?
C42 C43 1.3900 . ?
C43 C44 1.3900 . ?
C94 H94A 0.9700 . ?
C94 H94B 0.9700 . ?
C70 H70A 0.9600 . ?
C70 H70B 0.9600 . ?
C70 H70C 0.9600 . ?
C60 C61 1.433(10) . ?
C100 H10E 0.9700 . ?
C100 H10F 0.9700 . ?
C71 H71A 0.9601 . ?
C71 H71B 0.9601 . ?
C71 H71C 0.9602 . ?
C5 H5A 0.9600 . ?
C5 H5B 0.9600 . ?
C5 H5C 0.9600 . ?
C102 H102 0.9800 . ?
C24 H24A 0.9600 . ?
C24 H24B 0.9600 . ?
C24 H24C 0.9600 . ?
C88 H88A 0.9600 . ?
C88 H88B 0.9600 . ?
C88 H88C 0.9600 . ?
C91 H91A 0.9600 . ?
C91 H91B 0.9600 . ?
C91 H91C 0.9600 . ?
C4 H4A 0.9600 . ?
C4 H4B 0.9600 . ?
C4 H4C 0.9600 . ?
C25 H25A 0.9600 . ?
C25 H25B 0.9600 . ?
C25 H25C 0.9600 . ?
C51 H51 0.9300 . ?
C51 C52 1.3900 . ?
C51 C50 1.3900 . ?
C52 H52 0.9300 . ?
C52 C53 1.3900 . ?
C53 C48 1.3900 . ?
C48 H48 0.9300 . ?
C48 C49 1.3900 . ?
C49 H49 0.9300 . ?
C49 C50 1.3900 . ?
C50 H50 0.9300 . ?
C66 H66 0.9300 . ?
C66 C61 1.3900 . ?
C66 C65 1.3900 . ?
C61 C62 1.3900 . ?
C62 H62 0.9300 . ?
C62 C63 1.3900 . ?
C63 H63 0.9300 . ?
C63 C64 1.3900 . ?
C64 H64 0.9300 . ?
C64 C65 1.3900 . ?
C65 H65 0.9300 . ?
Zn1 Zn0A 0.654(8) . ?

loop_
_geom_torsion_atom_site_label_1
_geom_torsion_atom_site_label_2
_geom_torsion_atom_site_label_3
_geom_torsion_atom_site_label_4
_geom_torsion
_geom_torsion_site_symmetry_1
_geom_torsion_site_symmetry_2
_geom_torsion_site_symmetry_3
_geom_torsion_site_symmetry_4
_geom_torsion_publ_flag
Cl0A Zn1 Zn0A Cl0F -117.9(3) . . . . ?
Cl0A Zn1 Zn0A Cl0I 119.9(3) . . . . ?
Cl0F Zn1 Zn0A Cl0A 117.9(3) . . . . ?
Cl0F Zn1 Zn0A Cl0I -122.2(4) . . . . ?
Cl0I Zn1 Zn0A Cl0A -119.9(3) . . . . ?
Cl0I Zn1 Zn0A Cl0F 122.2(4) . . . . ?
N23 C16 C17 N24 1.7(7) . . . . ?
N23 C16 C17 N11 121.3(6) . . . . ?
N38 C76 C77 N39 122.9(6) . . . . ?
N38 C76 C77 N41 4.3(7) . . . . ?
N18 C2 C3 N32 -118.2(5) . . . . ?
N18 C2 C3 N7 -0.5(6) . . . . ?
N18 C2 C3 C5 119.5(7) . . . . ?
N46 C89 C90 N47 119.2(6) . . . . ?
N46 C89 C90 N48 1.1(7) . . . . ?
N46 C89 C90 C91 -118.7(7) . . . . ?
N37 C76 C77 N39 1.6(8) . . . . ?
N37 C76 C77 N41 -117.0(6) . . . . ?
N43 C83 C82 N42 114.1(6) . . . . ?
N43 C83 C82 N40 -8.0(7) . . . . ?
N31 C2 C3 N32 -0.8(7) . . . . ?
N31 C2 C3 N7 117.0(6) . . . . ?
N31 C2 C3 C5 -123.1(7) . . . . ?
N10 C16 C17 N24 -117.8(6) . . . . ?
N10 C16 C17 N11 1.8(7) . . . . ?
N16 C36 C37 N30 -124.6(6) . . . . ?
N16 C36 C37 N17 -4.9(7) . . . . ?
N15 C31 C30 N27 117.9(7) . . . . ?
N15 C31 C30 N14 -1.3(8) . . . . ?
N36 C69 C68 N33 -117.5(6) . . . . ?
N36 C69 C68 N35 1.0(6) . . . . ?
N36 C69 C68 C71 121.9(7) . . . . ?
N8 C10 C11 N22 -116.2(6) . . . . ?
N8 C10 C11 N9 5.7(7) . . . . ?
N21 C10 C11 N22 4.0(7) . . . . ?
N21 C10 C11 N9 126.0(6) . . . . ?
N45 C89 C90 N47 1.8(7) . . . . ?
N45 C89 C90 N48 -116.4(6) . . . . ?
N45 C89 C90 C91 123.9(7) . . . . ?
N44 C83 C82 N42 -5.9(7) . . . . ?
N44 C83 C82 N40 -128.0(6) . . . . ?
N12 C22 C23 N13 -0.2(7) . . . . ?
N12 C22 C23 N26 -117.9(6) . . . . ?
N12 C22 C23 C25 117.6(8) . . . . ?
N29 C36 C37 N30 -2.2(7) . . . . ?
N29 C36 C37 N17 117.5(6) . . . . ?
N25 C22 C23 N13 117.7(6) . . . . ?
N25 C22 C23 N26 0.0(7) . . . . ?
N25 C22 C23 C25 -124.5(8) . . . . ?
N34 C69 C68 N33 -0.7(7) . . . . ?
N34 C69 C68 N35 117.8(6) . . . . ?
N34 C69 C68 C71 -121.3(7) . . . . ?
N49 C96 C97 N51 -1.1(8) . . . . ?
N49 C96 C97 N52 -122.2(7) . . . . ?
N28 C31 C30 N27 -2.3(8) . . . . ?
N28 C31 C30 N14 -121.5(7) . . . . ?
C84 N42 C80 N41 -118.3(7) . . . . ?
C84 N42 C82 N40 121.7(7) . . . . ?
C84 N42 C82 C83 8.2(8) . . . . ?
C84 N44 C83 N43 -109.0(7) . . . . ?
C84 N44 C83 C82 2.0(8) . . . . ?
C84 N44 C04D N46 95.0(9) . . . . ?
C1 N18 C2 N31 -108.9(7) . . . . ?
C1 N18 C2 C3 0.4(7) . . . . ?
C1 N18 C2 C4 123.0(8) . . . . ?
C1 N18 C39 N17 95.6(8) . . . . ?
C1 N7 C7 N8 -93.2(8) . . . . ?
C1 N7 C3 N32 110.5(7) . . . . ?
C1 N7 C3 C2 0.4(7) . . . . ?
C1 N7 C3 C5 -123.6(7) . . . . ?
N2 C47 C53 C52 162.8(7) . . . . ?
N2 C47 C53 C48 -20.5(10) . . . . ?
N2 C43 C44 N1 0.8(6) . . . . ?
N2 C43 C44 C45 179.6(5) . . . . ?
C18 N23 C16 N10 114.4(7) . . . . ?
C18 N23 C16 C17 2.5(7) . . . . ?
C18 N23 C14 N22 -116.0(7) . . . . ?
C18 N24 C17 N11 -116.9(7) . . . . ?
C18 N24 C17 C16 -5.4(8) . . . . ?
C18 N24 C20 N25 109.1(8) . . . . ?
N56 C103 C102 N53 -117.2(7) . . . . ?
N56 C103 C102 N54 3.5(8) . . . . ?
C6 N32 C8 N21 97.5(7) . . . . ?
C6 N32 C3 N7 -112.2(7) . . . . ?
C6 N32 C3 C2 -2.2(7) . . . . ?
C6 N32 C3 C5 122.8(8) . . . . ?
C6 N31 C2 N18 112.5(7) . . . . ?
C6 N31 C2 C3 3.6(7) . . . . ?
C6 N31 C2 C4 -121.5(8) . . . . ?
C6 N31 C40 N30 -97.2(8) . . . . ?
C12 N22 C14 N23 118.2(7) . . . . ?
C12 N22 C11 N9 -119.3(7) . . . . ?
C12 N22 C11 C10 -7.2(8) . . . . ?
C12 N21 C8 N32 -103.2(8) . . . . ?
C12 N21 C10 N8 112.8(7) . . . . ?
C12 N21 C10 C11 0.1(8) . . . . ?
N50 C96 C97 N51 117.4(7) . . . . ?
N50 C96 C97 N52 -3.7(8) . . . . ?
N55 C103 C102 N53 3.9(9) . . . . ?
N55 C103 C102 N54 124.6(7) . . . . ?
C35 N17 C37 N30 121.9(7) . . . . ?
C35 N17 C37 C36 9.6(7) . . . . ?
C35 N17 C39 N18 -112.8(7) . . . . ?
C35 N16 C36 N29 -116.0(7) . . . . ?
C35 N16 C36 C37 -1.3(8) . . . . ?
C35 N16 C33 N15 117.9(8) . . . . ?
N1 C47 C53 C52 -15.1(10) . . . . ?
N1 C47 C53 C48 161.6(7) . . . . ?
C75 N39 C77 N41 112.8(7) . . . . ?
C75 N39 C77 C76 2.0(8) . . . . ?
C75 N39 C79 N40 -114.0(8) . . . . ?
C75 N37 C76 N38 -118.0(7) . . . . ?
C75 N37 C76 C77 -4.8(8) . . . . ?
C75 N37 C73 N34 116.1(8) . . . . ?
C67 N33 C68 N35 -114.0(7) . . . . ?
C67 N33 C68 C69 -3.1(8) . . . . ?
C67 N33 C68 C71 119.8(8) . . . . ?
C67 N33 C105 N55 93.8(9) . . . . ?
C67 N34 C69 N36 113.0(7) . . . . ?
C67 N34 C69 C68 4.3(8) . . . . ?
C67 N34 C69 C70 -120.4(7) . . . . ?
C67 N34 C73 N37 -102.8(8) . . . . ?
C38 N30 C37 N17 -113.3(7) . . . . ?
C38 N30 C37 C36 -1.5(8) . . . . ?
C38 N30 C40 N31 103.3(8) . . . . ?
C38 N29 C36 N16 121.0(7) . . . . ?
C38 N29 C36 C37 5.4(8) . . . . ?
C38 N29 C34 N28 -123.5(8) . . . . ?
C87 N47 C93 N49 -100.3(8) . . . . ?
C87 N47 C90 N48 110.1(8) . . . . ?
C87 N47 C90 C89 0.0(8) . . . . ?
C87 N47 C90 C91 -125.0(8) . . . . ?
C87 N45 C85 N43 93.3(8) . . . . ?
C87 N45 C89 N46 -113.5(7) . . . . ?
C87 N45 C89 C90 -3.2(7) . . . . ?
C87 N45 C89 C88 120.2(7) . . . . ?
C26 N26 C23 N13 -110.9(7) . . . . ?
C26 N26 C23 C22 -0.8(8) . . . . ?
C26 N26 C23 C25 125.2(8) . . . . ?
C26 N26 C28 N27 91.5(9) . . . . ?
C26 N25 C22 N12 110.8(8) . . . . ?
C26 N25 C22 C23 0.8(8) . . . . ?
C26 N25 C22 C24 -123.1(8) . . . . ?
C26 N25 C20 N24 -96.1(8) . . . . ?
C32 N27 C28 N26 -106.3(9) . . . . ?
C32 N27 C30 N14 117.8(8) . . . . ?
C32 N27 C30 C31 5.8(9) . . . . ?
C32 N28 C31 N15 -113.9(8) . . . . ?
C32 N28 C31 C30 -1.8(8) . . . . ?
C32 N28 C34 N29 114.3(8) . . . . ?
C56 C57 C58 C59 0.0 . . . . ?
C56 C57 N4 C60 3.2(9) . . . . ?
C56 N3 C60 N4 -1.7(12) . . . . ?
C56 N3 C60 C61 178.8(8) . . . . ?
C57 C56 C55 C54 0.0 . . . . ?
C57 C56 N3 C60 3.6(9) . . . . ?
C57 C58 C59 C54 0.0 . . . . ?
C57 N4 C60 N3 -1.0(12) . . . . ?
C57 N4 C60 C61 178.4(8) . . . . ?
C58 C57 N4 C60 -177.4(6) . . . . ?
C58 C59 C54 C55 0.0 . . . . ?
C59 C54 C55 C56 0.0 . . . . ?
C55 C56 C57 C58 0.0 . . . . ?
C55 C56 C57 N4 179.5(6) . . . . ?
C55 C56 N3 C60 179.2(6) . . . . ?
C9 N8 C10 N21 -120.6(7) . . . . ?
C9 N8 C10 C11 -8.1(8) . . . . ?
C9 N8 C7 N7 108.9(8) . . . . ?
C9 N9 C11 N22 110.9(8) . . . . ?
C9 N9 C11 C10 -1.8(8) . . . . ?
C9 N9 C13 N10 -110.3(8) . . . . ?
C85 N43 C83 N44 -78.4(9) . . . . ?
C85 N43 C83 C82 170.2(7) . . . . ?
C85 N43 C81 O17 10.5(12) . . . . ?
C85 N43 C81 N40 -169.1(7) . . . . ?
C85 N45 C87 O19 4.0(11) . . . . ?
C85 N45 C87 N47 -176.6(6) . . . . ?
C85 N45 C89 N46 66.6(8) . . . . ?
C85 N45 C89 C90 176.9(6) . . . . ?
C85 N45 C89 C88 -59.8(9) . . . . ?
C76 N38 C78 O16 174.4(7) . . . . ?
C76 N38 C78 N41 -6.5(8) . . . . ?
C76 N38 C74 N36 84.9(9) . . . . ?
C76 N37 C75 O15 -172.4(7) . . . . ?
C76 N37 C75 N39 6.1(8) . . . . ?
C76 N37 C73 N34 -86.0(9) . . . . ?
C78 N41 C77 N39 -119.7(7) . . . . ?
C78 N41 C77 C76 -8.6(8) . . . . ?
C78 N41 C80 N42 118.9(7) . . . . ?
C78 N38 C76 N37 114.0(7) . . . . ?
C78 N38 C76 C77 1.1(8) . . . . ?
C78 N38 C74 N36 -112.2(8) . . . . ?
C21 N13 C23 N26 114.5(7) . . . . ?
C21 N13 C23 C22 4.0(8) . . . . ?
C21 N13 C23 C25 -118.9(8) . . . . ?
C21 N13 C27 N14 -97.1(9) . . . . ?
C21 N12 C22 N25 -113.2(7) . . . . ?
C21 N12 C22 C23 -3.7(8) . . . . ?
C21 N12 C22 C24 120.7(7) . . . . ?
C21 N12 C19 N11 100.2(8) . . . . ?
C89 N46 C92 O20 174.8(7) . . . . ?
C89 N46 C92 N48 -2.7(9) . . . . ?
C89 N46 C04D N44 90.7(9) . . . . ?
C89 N45 C87 O19 -175.9(6) . . . . ?
C89 N45 C87 N47 3.4(8) . . . . ?
C89 N45 C85 N43 -86.8(8) . . . . ?
C77 N39 C75 O15 173.6(7) . . . . ?
C77 N39 C75 N37 -4.9(8) . . . . ?
C77 N39 C79 N40 84.0(9) . . . . ?
C77 N41 C78 O16 -171.3(7) . . . . ?
C77 N41 C78 N38 9.6(8) . . . . ?
C77 N41 C80 N42 -85.6(8) . . . . ?
C16 N23 C18 O6 173.1(7) . . . . ?
C16 N23 C18 N24 -6.0(8) . . . . ?
C16 N23 C14 N22 82.0(8) . . . . ?
C16 N10 C15 O5 -171.8(7) . . . . ?
C16 N10 C15 N11 10.0(8) . . . . ?
C16 N10 C13 N9 -84.8(9) . . . . ?
C2 N18 C1 O1 -178.8(6) . . . . ?
C2 N18 C1 N7 -0.1(7) . . . . ?
C2 N18 C39 N17 -83.3(8) . . . . ?
C2 N31 C6 O2 174.7(6) . . . . ?
C2 N31 C6 N32 -5.1(8) . . . . ?
C2 N31 C40 N30 92.8(8) . . . . ?
C36 N16 C35 O11 -171.0(7) . . . . ?
C36 N16 C35 N17 7.3(8) . . . . ?
C36 N16 C33 N15 -81.6(9) . . . . ?
C36 N29 C38 O12 173.8(7) . . . . ?
C36 N29 C38 N30 -6.5(8) . . . . ?
C36 N29 C34 N28 80.2(10) . . . . ?
C74 N38 C76 N37 -81.4(8) . . . . ?
C74 N38 C76 C77 165.6(6) . . . . ?
C74 N38 C78 O16 9.9(11) . . . . ?
C74 N38 C78 N41 -171.0(6) . . . . ?
C74 N36 C72 O14 -3.5(11) . . . . ?
C74 N36 C72 N35 175.3(6) . . . . ?
C74 N36 C69 N34 76.6(9) . . . . ?
C74 N36 C69 C68 -174.0(6) . . . . ?
C74 N36 C69 C70 -49.3(10) . . . . ?
C83 N43 C85 N45 94.3(9) . . . . ?
C83 N43 C81 O17 169.7(7) . . . . ?
C83 N43 C81 N40 -9.9(9) . . . . ?
C83 N44 C84 O18 -174.7(7) . . . . ?
C83 N44 C84 N42 3.1(8) . . . . ?
C83 N44 C04D N46 -84.6(9) . . . . ?
C29 N15 C33 N16 -116.7(8) . . . . ?
C29 N15 C31 N28 116.1(8) . . . . ?
C29 N15 C31 C30 3.3(8) . . . . ?
C29 N14 C27 N13 101.7(9) . . . . ?
C29 N14 C30 N27 -112.7(7) . . . . ?
C29 N14 C30 C31 -1.1(9) . . . . ?
C72 N36 C74 N38 103.5(8) . . . . ?
C72 N36 C69 N34 -112.1(7) . . . . ?
C72 N36 C69 C68 -2.8(7) . . . . ?
C72 N36 C69 C70 121.9(8) . . . . ?
C72 N35 C68 N33 111.6(7) . . . . ?
C72 N35 C68 C69 1.0(7) . . . . ?
C72 N35 C68 C71 -122.2(8) . . . . ?
C72 N35 C106 N56 -92.1(9) . . . . ?
C8 N32 C6 O2 -2.4(10) . . . . ?
C8 N32 C6 N31 177.4(5) . . . . ?
C8 N32 C3 N7 75.8(9) . . . . ?
C8 N32 C3 C2 -174.3(6) . . . . ?
C8 N32 C3 C5 -49.2(11) . . . . ?
C8 N21 C12 O4 1.1(11) . . . . ?
C8 N21 C12 N22 -178.9(6) . . . . ?
C8 N21 C10 N8 -72.9(9) . . . . ?
C8 N21 C10 C11 174.4(6) . . . . ?
C95 N51 C99 N53 -117.7(9) . . . . ?
C95 N51 C97 N52 117.6(8) . . . . ?
C95 N51 C97 C96 6.2(8) . . . . ?
C95 N49 C96 N50 -115.6(8) . . . . ?
C95 N49 C96 C97 -4.4(8) . . . . ?
C95 N49 C93 N47 116.3(8) . . . . ?
C10 N8 C9 O3 -169.2(7) . . . . ?
C10 N8 C9 N9 7.2(8) . . . . ?
C10 N8 C7 N7 -91.6(8) . . . . ?
C10 N21 C12 O4 175.6(6) . . . . ?
C10 N21 C12 N22 -4.4(8) . . . . ?
C10 N21 C8 N32 83.2(9) . . . . ?
C69 N36 C74 N38 -85.9(8) . . . . ?
C69 N36 C72 O14 -175.3(7) . . . . ?
C69 N36 C72 N35 3.6(8) . . . . ?
C69 N34 C67 O13 174.0(7) . . . . ?
C69 N34 C67 N33 -6.6(8) . . . . ?
C69 N34 C73 N37 86.2(9) . . . . ?
C80 N42 C84 O18 11.1(11) . . . . ?
C80 N42 C84 N44 -166.6(6) . . . . ?
C80 N42 C82 N40 -79.6(9) . . . . ?
C80 N42 C82 C83 166.8(6) . . . . ?
C80 N41 C78 O16 -13.3(11) . . . . ?
C80 N41 C78 N38 167.6(6) . . . . ?
C80 N41 C77 N39 82.7(8) . . . . ?
C80 N41 C77 C76 -166.2(6) . . . . ?
C14 N23 C18 O6 9.6(11) . . . . ?
C14 N23 C18 N24 -169.5(6) . . . . ?
C14 N23 C16 N10 -82.0(8) . . . . ?
C14 N23 C16 C17 166.1(6) . . . . ?
C14 N22 C12 O4 -13.0(11) . . . . ?
C14 N22 C12 N21 166.9(6) . . . . ?
C14 N22 C11 N9 81.9(9) . . . . ?
C14 N22 C11 C10 -166.0(6) . . . . ?
C7 N8 C9 O3 -7.6(12) . . . . ?
C7 N8 C9 N9 168.8(7) . . . . ?
C7 N8 C10 N21 77.6(9) . . . . ?
C7 N8 C10 C11 -169.9(7) . . . . ?
C7 N7 C1 O1 -3.0(10) . . . . ?
C7 N7 C1 N18 178.4(6) . . . . ?
C7 N7 C3 N32 -68.1(9) . . . . ?
C7 N7 C3 C2 -178.1(6) . . . . ?
C7 N7 C3 C5 57.9(9) . . . . ?
C81 N43 C85 N45 -108.7(8) . . . . ?
C81 N43 C83 N44 122.4(7) . . . . ?
C81 N43 C83 C82 11.0(8) . . . . ?
C81 N40 C82 N42 -110.6(8) . . . . ?
C81 N40 C82 C83 2.8(8) . . . . ?
C81 N40 C79 N39 107.8(8) . . . . ?
C22 N12 C21 O7 -176.2(7) . . . . ?
C22 N12 C21 N13 6.6(8) . . . . ?
C22 N12 C19 N11 -90.0(9) . . . . ?
C22 N25 C26 O8 175.2(7) . . . . ?
C22 N25 C26 N26 -1.4(8) . . . . ?
C22 N25 C20 N24 84.2(9) . . . . ?
C11 N22 C12 O4 -172.5(7) . . . . ?
C11 N22 C12 N21 7.5(8) . . . . ?
C11 N22 C14 N23 -84.4(8) . . . . ?
C11 N9 C9 O3 173.1(8) . . . . ?
C11 N9 C9 N8 -3.2(9) . . . . ?
C11 N9 C13 N10 78.6(9) . . . . ?
C15 N11 C19 N12 -109.4(8) . . . . ?
C15 N11 C17 N24 116.3(7) . . . . ?
C15 N11 C17 C16 4.2(8) . . . . ?
C15 N10 C16 N23 -117.9(7) . . . . ?
C15 N10 C16 C17 -7.3(8) . . . . ?
C15 N10 C13 N9 120.8(8) . . . . ?
C82 N42 C84 O18 170.3(7) . . . . ?
C82 N42 C84 N44 -7.4(8) . . . . ?
C82 N42 C80 N41 85.2(8) . . . . ?
C82 N40 C81 O17 -175.6(7) . . . . ?
C82 N40 C81 N43 4.0(9) . . . . ?
C82 N40 C79 N39 -79.3(10) . . . . ?
C33 N16 C35 O11 -8.3(11) . . . . ?
C33 N16 C35 N17 170.1(6) . . . . ?
C33 N16 C36 N29 81.7(9) . . . . ?
C33 N16 C36 C37 -163.6(6) . . . . ?
C33 N15 C29 O9 10.7(12) . . . . ?
C33 N15 C29 N14 -167.0(6) . . . . ?
C33 N15 C31 N28 -81.6(9) . . . . ?
C33 N15 C31 C30 165.6(7) . . . . ?
C104 N56 C106 N35 105.6(9) . . . . ?
C104 N56 C103 N55 -120.0(8) . . . . ?
C104 N56 C103 C102 -6.8(8) . . . . ?
C104 N54 C100 N52 -107.5(10) . . . . ?
C104 N54 C102 N53 111.8(9) . . . . ?
C104 N54 C102 C103 0.6(9) . . . . ?
C37 N30 C38 O12 -175.4(8) . . . . ?
C37 N30 C38 N29 5.0(9) . . . . ?
C37 N30 C40 N31 -84.3(9) . . . . ?
C37 N17 C35 O11 167.6(7) . . . . ?
C37 N17 C35 N16 -10.8(8) . . . . ?
C37 N17 C39 N18 92.1(9) . . . . ?
C101 N53 C99 N51 113.8(9) . . . . ?
C101 N53 C102 N54 -117.0(9) . . . . ?
C101 N53 C102 C103 -5.4(9) . . . . ?
C101 N55 C103 N56 110.5(8) . . . . ?
C101 N55 C103 C102 -1.4(9) . . . . ?
C101 N55 C105 N33 -95.7(10) . . . . ?
C68 N33 C67 O13 -174.5(7) . . . . ?
C68 N33 C67 N34 6.1(8) . . . . ?
C68 N33 C105 N55 -93.2(9) . . . . ?
C68 N35 C72 O14 176.0(7) . . . . ?
C68 N35 C72 N36 -2.9(8) . . . . ?
C68 N35 C106 N56 85.7(9) . . . . ?
C47 N2 C43 C42 179.7(5) . . . . ?
C47 N2 C43 C44 0.2(7) . . . . ?
C47 N1 C44 C45 180.0(5) . . . . ?
C47 N1 C44 C43 -1.5(7) . . . . ?
C47 C53 C48 C49 -176.7(6) . . . . ?
C79 N39 C75 O15 9.7(12) . . . . ?
C79 N39 C75 N37 -168.8(6) . . . . ?
C79 N39 C77 N41 -83.8(9) . . . . ?
C79 N39 C77 C76 165.4(7) . . . . ?
C79 N40 C81 O17 -1.6(12) . . . . ?
C79 N40 C81 N43 177.9(6) . . . . ?
C79 N40 C82 N42 75.8(10) . . . . ?
C79 N40 C82 C83 -170.7(7) . . . . ?
C96 N49 C95 O21 -171.6(7) . . . . ?
C96 N49 C95 N51 8.6(9) . . . . ?
C96 N49 C93 N47 -85.7(9) . . . . ?
C96 N50 C98 N52 -7.4(10) . . . . ?
C96 N50 C98 O22 174.9(9) . . . . ?
C96 N50 C94 N48 85.7(10) . . . . ?
C31 N15 C29 O9 173.7(7) . . . . ?
C31 N15 C29 N14 -4.0(8) . . . . ?
C31 N15 C33 N16 82.3(9) . . . . ?
C31 N28 C32 O10 -174.0(8) . . . . ?
C31 N28 C32 N27 5.5(9) . . . . ?
C31 N28 C34 N29 -81.2(10) . . . . ?
C3 N32 C6 O2 -175.3(7) . . . . ?
C3 N32 C6 N31 4.5(8) . . . . ?
C3 N32 C8 N21 -90.8(8) . . . . ?
C3 N7 C1 O1 178.4(6) . . . . ?
C3 N7 C1 N18 -0.2(8) . . . . ?
C3 N7 C7 N8 85.3(9) . . . . ?
C73 N37 C75 O15 -12.8(12) . . . . ?
C73 N37 C75 N39 165.7(7) . . . . ?
C73 N37 C76 N38 82.1(9) . . . . ?
C73 N37 C76 C77 -164.7(7) . . . . ?
C73 N34 C67 O13 1.8(11) . . . . ?
C73 N34 C67 N33 -178.7(6) . . . . ?
C73 N34 C69 N36 -75.3(9) . . . . ?
C73 N34 C69 C68 176.1(6) . . . . ?
C73 N34 C69 C70 51.4(9) . . . . ?
C39 N17 C35 O11 9.8(12) . . . . ?
C39 N17 C35 N16 -168.6(6) . . . . ?
C39 N17 C37 N30 -80.9(9) . . . . ?
C39 N17 C37 C36 166.9(6) . . . . ?
C39 N18 C1 O1 2.2(10) . . . . ?
C39 N18 C1 N7 -179.2(6) . . . . ?
C39 N18 C2 N31 70.1(9) . . . . ?
C39 N18 C2 C3 179.4(6) . . . . ?
C39 N18 C2 C4 -58.0(9) . . . . ?
C93 N47 C87 O19 1.9(11) . . . . ?
C93 N47 C87 N45 -177.5(6) . . . . ?
C93 N47 C90 N48 -74.8(10) . . . . ?
C93 N47 C90 C89 175.1(6) . . . . ?
C93 N47 C90 C91 50.0(10) . . . . ?
C93 N49 C95 O21 -11.9(12) . . . . ?
C93 N49 C95 N51 168.4(7) . . . . ?
C93 N49 C96 N50 84.1(9) . . . . ?
C93 N49 C96 C97 -164.8(7) . . . . ?
C13 N10 C16 N23 85.5(8) . . . . ?
C13 N10 C16 C17 -163.9(6) . . . . ?
C13 N10 C15 O5 -15.0(12) . . . . ?
C13 N10 C15 N11 166.8(6) . . . . ?
C13 N9 C9 O3 1.1(12) . . . . ?
C13 N9 C9 N8 -175.2(6) . . . . ?
C13 N9 C11 N22 -77.4(9) . . . . ?
C13 N9 C11 C10 169.9(7) . . . . ?
C92 N46 C89 N45 109.8(7) . . . . ?
C92 N46 C89 C90 0.9(8) . . . . ?
C92 N46 C89 C88 -124.5(8) . . . . ?
C92 N46 C04D N44 -90.1(9) . . . . ?
C92 N48 C90 N47 -113.7(8) . . . . ?
C92 N48 C90 C89 -2.7(8) . . . . ?
C92 N48 C90 C91 120.9(8) . . . . ?
C92 N48 C94 N50 105.1(9) . . . . ?
C04D N46 C89 N45 -70.9(9) . . . . ?
C04D N46 C89 C90 -179.9(7) . . . . ?
C04D N46 C89 C88 54.7(10) . . . . ?
C04D N46 C92 O20 -4.5(12) . . . . ?
C04D N46 C92 N48 178.0(7) . . . . ?
C04D N44 C84 O18 5.7(12) . . . . ?
C04D N44 C84 N42 -176.5(7) . . . . ?
C04D N44 C83 N43 70.6(9) . . . . ?
C04D N44 C83 C82 -178.4(7) . . . . ?
C19 N11 C15 O5 5.7(12) . . . . ?
C19 N11 C15 N10 -176.1(7) . . . . ?
C19 N11 C17 N24 -76.3(9) . . . . ?
C19 N11 C17 C16 171.5(7) . . . . ?
C19 N12 C21 O7 -5.1(11) . . . . ?
C19 N12 C21 N13 177.6(6) . . . . ?
C19 N12 C22 N25 76.2(10) . . . . ?
C19 N12 C22 C23 -174.3(7) . . . . ?
C19 N12 C22 C24 -49.9(9) . . . . ?
C90 N47 C87 O19 177.3(6) . . . . ?
C90 N47 C87 N45 -2.1(8) . . . . ?
C90 N47 C93 N49 85.1(10) . . . . ?
C90 N48 C92 O20 -174.0(7) . . . . ?
C90 N48 C92 N46 3.5(9) . . . . ?
C90 N48 C94 N50 -83.8(11) . . . . ?
C23 N13 C21 O7 176.2(7) . . . . ?
C23 N13 C21 N12 -6.7(8) . . . . ?
C23 N13 C27 N14 91.2(10) . . . . ?
C23 N26 C26 O8 -175.2(7) . . . . ?
C23 N26 C26 N25 1.4(8) . . . . ?
C23 N26 C28 N27 -84.9(10) . . . . ?
C17 N24 C18 O6 -171.9(7) . . . . ?
C17 N24 C18 N23 7.2(8) . . . . ?
C17 N24 C20 N25 -91.4(9) . . . . ?
C17 N11 C15 O5 173.0(8) . . . . ?
C17 N11 C15 N10 -8.8(8) . . . . ?
C17 N11 C19 N12 84.6(9) . . . . ?
C28 N26 C26 O8 8.0(11) . . . . ?
C28 N26 C26 N25 -175.4(6) . . . . ?
C28 N26 C23 N13 65.8(10) . . . . ?
C28 N26 C23 C22 175.8(7) . . . . ?
C28 N26 C23 C25 -58.1(10) . . . . ?
C28 N27 C32 O10 11.4(13) . . . . ?
C28 N27 C32 N28 -168.2(7) . . . . ?
C28 N27 C30 N14 -80.8(9) . . . . ?
C28 N27 C30 C31 167.2(7) . . . . ?
C20 N24 C18 O6 -10.6(11) . . . . ?
C20 N24 C18 N23 168.6(6) . . . . ?
C20 N24 C17 N11 81.7(9) . . . . ?
C20 N24 C17 C16 -166.9(6) . . . . ?
C20 N25 C26 O8 -4.5(11) . . . . ?
C20 N25 C26 N26 178.9(6) . . . . ?
C20 N25 C22 N12 -69.5(9) . . . . ?
C20 N25 C22 C23 -179.5(6) . . . . ?
C20 N25 C22 C24 56.6(10) . . . . ?
C99 N51 C95 O21 11.3(12) . . . . ?
C99 N51 C95 N49 -169.0(7) . . . . ?
C99 N51 C97 N52 -82.4(9) . . . . ?
C99 N51 C97 C96 166.2(6) . . . . ?
C99 N53 C101 O00Z -8.9(13) . . . . ?
C99 N53 C101 N55 167.6(7) . . . . ?
C99 N53 C102 N54 80.4(10) . . . . ?
C99 N53 C102 C103 -168.0(7) . . . . ?
C34 N29 C38 O12 14.8(12) . . . . ?
C34 N29 C38 N30 -165.5(7) . . . . ?
C34 N29 C36 N16 -80.5(9) . . . . ?
C34 N29 C36 C37 163.9(7) . . . . ?
C34 N28 C32 O10 -7.6(12) . . . . ?
C34 N28 C32 N27 172.0(7) . . . . ?
C34 N28 C31 N15 80.3(10) . . . . ?
C34 N28 C31 C30 -167.6(7) . . . . ?
C40 N30 C38 O12 -2.2(13) . . . . ?
C40 N30 C38 N29 178.2(7) . . . . ?
C40 N30 C37 N17 73.4(9) . . . . ?
C40 N30 C37 C36 -174.8(7) . . . . ?
C40 N31 C6 O2 3.5(10) . . . . ?
C40 N31 C6 N32 -176.2(6) . . . . ?
C40 N31 C2 N18 -76.9(9) . . . . ?
C40 N31 C2 C3 174.2(6) . . . . ?
C40 N31 C2 C4 49.1(10) . . . . ?
C106 N35 C72 O14 -5.9(11) . . . . ?
C106 N35 C72 N36 175.2(6) . . . . ?
C106 N35 C68 N33 -66.4(9) . . . . ?
C106 N35 C68 C69 -177.0(6) . . . . ?
C106 N35 C68 C71 59.8(10) . . . . ?
C106 N56 C104 O24 -9.4(13) . . . . ?
C106 N56 C104 N54 171.0(7) . . . . ?
C106 N56 C103 N55 76.7(9) . . . . ?
C106 N56 C103 C102 -170.1(7) . . . . ?
C27 N13 C21 O7 3.3(11) . . . . ?
C27 N13 C21 N12 -179.6(6) . . . . ?
C27 N13 C23 N26 -73.1(9) . . . . ?
C27 N13 C23 C22 176.4(7) . . . . ?
C27 N13 C23 C25 53.5(11) . . . . ?
C27 N14 C29 O9 -0.3(12) . . . . ?
C27 N14 C29 N15 177.5(6) . . . . ?
C27 N14 C30 N27 73.1(10) . . . . ?
C27 N14 C30 C31 -175.3(7) . . . . ?
N4 C57 C58 C59 -179.4(8) . . . . ?
N4 C60 C61 C66 17.6(13) . . . . ?
N4 C60 C61 C62 -162.3(9) . . . . ?
C30 N27 C32 O10 172.4(7) . . . . ?
C30 N27 C32 N28 -7.2(9) . . . . ?
C30 N27 C28 N26 94.5(9) . . . . ?
C30 N14 C29 O9 -174.6(7) . . . . ?
C30 N14 C29 N15 3.1(8) . . . . ?
C30 N14 C27 N13 -84.6(10) . . . . ?
C103 N56 C104 O24 -172.6(8) . . . . ?
C103 N56 C104 N54 7.7(9) . . . . ?
C103 N56 C106 N35 -92.8(9) . . . . ?
C103 N55 C101 O00Z 174.4(8) . . . . ?
C103 N55 C101 N53 -2.1(10) . . . . ?
C103 N55 C105 N33 86.1(10) . . . . ?
C105 N33 C67 O13 -0.6(11) . . . . ?
C105 N33 C67 N34 179.9(6) . . . . ?
C105 N33 C68 N35 72.5(9) . . . . ?
C105 N33 C68 C69 -176.6(7) . . . . ?
C105 N33 C68 C71 -53.7(11) . . . . ?
C105 N55 C101 O00Z -4.0(13) . . . . ?
C105 N55 C101 N53 179.4(7) . . . . ?
C105 N55 C103 N56 -71.0(10) . . . . ?
C105 N55 C103 C102 177.1(7) . . . . ?
C97 N51 C95 O21 170.9(7) . . . . ?
C97 N51 C95 N49 -9.4(9) . . . . ?
C97 N51 C99 N53 84.8(10) . . . . ?
C97 N52 C98 O22 -177.6(9) . . . . ?
C97 N52 C98 N50 4.8(10) . . . . ?
C97 N52 C100 N54 -86.5(11) . . . . ?
C98 N52 C97 N51 -113.5(9) . . . . ?
C98 N52 C97 C96 -0.6(9) . . . . ?
C98 N52 C100 N54 111.9(10) . . . . ?
C98 N50 C96 N49 116.6(8) . . . . ?
C98 N50 C96 C97 6.8(9) . . . . ?
C98 N50 C94 N48 -117.6(9) . . . . ?
N3 C56 C57 C58 176.3(7) . . . . ?
N3 C56 C57 N4 -4.2(7) . . . . ?
N3 C56 C55 C54 -175.1(9) . . . . ?
N3 C60 C61 C66 -163.0(9) . . . . ?
N3 C60 C61 C62 17.1(13) . . . . ?
C45 C04P C41 C42 0.0 . . . . ?
C04P C45 C44 N1 178.4(7) . . . . ?
C04P C45 C44 C43 0.0 . . . . ?
C04P C41 C42 C43 0.0 . . . . ?
C41 C42 C43 N2 -179.4(7) . . . . ?
C41 C42 C43 C44 0.0 . . . . ?
C42 C43 C44 N1 -178.8(5) . . . . ?
C42 C43 C44 C45 0.0 . . . . ?
C43 N2 C47 N1 -1.1(9) . . . . ?
C43 N2 C47 C53 -179.2(7) . . . . ?
C44 N1 C47 N2 1.6(9) . . . . ?
C44 N1 C47 C53 179.9(6) . . . . ?
C44 C45 C04P C41 0.0 . . . . ?
C94 N48 C92 O20 -1.6(12) . . . . ?
C94 N48 C92 N46 175.9(7) . . . . ?
C94 N48 C90 N47 74.5(10) . . . . ?
C94 N48 C90 C89 -174.5(7) . . . . ?
C94 N48 C90 C91 -50.9(11) . . . . ?
C94 N50 C96 N49 -84.3(9) . . . . ?
C94 N50 C96 C97 165.9(7) . . . . ?
C94 N50 C98 N52 -166.4(8) . . . . ?
C94 N50 C98 O22 15.9(14) . . . . ?
C70 C69 C68 N33 120.5(7) . . . . ?
C70 C69 C68 N35 -121.0(7) . . . . ?
C70 C69 C68 C71 -0.1(10) . . . . ?
C60 C61 C62 C63 179.9(8) . . . . ?
C100 N52 C97 N51 83.6(10) . . . . ?
C100 N52 C97 C96 -163.4(7) . . . . ?
C100 N52 C98 O22 -14.7(15) . . . . ?
C100 N52 C98 N50 167.7(8) . . . . ?
C100 N54 C104 O24 4.7(13) . . . . ?
C100 N54 C104 N56 -175.7(8) . . . . ?
C100 N54 C102 N53 -77.2(11) . . . . ?
C100 N54 C102 C103 171.7(7) . . . . ?
C102 N53 C101 O00Z -171.6(8) . . . . ?
C102 N53 C101 N55 5.0(10) . . . . ?
C102 N53 C99 N51 -85.7(10) . . . . ?
C102 N54 C104 O24 175.3(7) . . . . ?
C102 N54 C104 N56 -5.0(9) . . . . ?
C102 N54 C100 N52 82.9(11) . . . . ?
C24 C22 C23 N13 -121.6(7) . . . . ?
C24 C22 C23 N26 120.8(7) . . . . ?
C24 C22 C23 C25 -3.8(11) . . . . ?
C88 C89 C90 N47 -117.9(8) . . . . ?
C88 C89 C90 N48 123.9(7) . . . . ?
C88 C89 C90 C91 4.1(10) . . . . ?
C4 C2 C3 N32 123.2(6) . . . . ?
C4 C2 C3 N7 -119.0(7) . . . . ?
C4 C2 C3 C5 0.9(9) . . . . ?
C51 C52 C53 C47 176.7(6) . . . . ?
C51 C52 C53 C48 0.0 . . . . ?
C52 C51 C50 C49 0.0 . . . . ?
C52 C53 C48 C49 0.0 . . . . ?
C53 C48 C49 C50 0.0 . . . . ?
C48 C49 C50 C51 0.0 . . . . ?
C50 C51 C52 C53 0.0 . . . . ?
C66 C61 C62 C63 0.0 . . . . ?
C61 C66 C65 C64 0.0 . . . . ?
C61 C62 C63 C64 0.0 . . . . ?
C62 C63 C64 C65 0.0 . . . . ?
C63 C64 C65 C66 0.0 . . . . ?
C65 C66 C61 C60 -179.9(8) . . . . ?
C65 C66 C61 C62 0.0 . . . . ?

loop_
_smtbx_masks_void_nr
_smtbx_masks_void_average_x
_smtbx_masks_void_average_y
_smtbx_masks_void_average_z
_smtbx_masks_void_volume
_smtbx_masks_void_count_electrons
_smtbx_masks_void_content
1 0.500 0.000 0.500 1861.9 512.6 ?
